data_7121009
loop_
_publ_author_name
'Lal, Garima'
'Lee, Shiron J.'
'Spasyuk, Denis M.'
'Shimizu, George K. H.'

_publ_section_title
;
 Amphiphile-like self assembly of metal organic polyhedra having both
 polar and non-polar groups.
;
_journal_issue 14
_journal_name_full 'Chemical communications (Cambridge, England)'
_journal_page_first 1722
_journal_page_last 1725
_journal_paper_doi 10.1039/c7cc09413b
_journal_volume 54
_journal_year 2018
_chemical_formula_moiety '2(C218.21 Cu24 O142.50), 3.03(C8), 3(O) '
_chemical_formula_sum 'C76.96 H55.54 Cu8 O49'
_chemical_formula_weight 2272.58
_space_group_crystal_system cubic
_space_group_IT_number 198
_space_group_name_Hall 'P 2ac 2ab 3'
_space_group_name_H-M_alt 'P 21 3'
_symmetry_space_group_name_Hall 'P 2ac 2ab 3'
_symmetry_space_group_name_H-M 'P 21 3'
_atom_sites_solution_hydrogens geom
_audit_creation_method SHELXL-2016/5
_audit_update_record
;
2017-10-30 deposited with the CCDC.
2017-12-18 downloaded from the CCDC.
;
_cell_angle_alpha 90
_cell_angle_beta 90
_cell_angle_gamma 90
_cell_formula_units_Z 12
_cell_length_a 34.773(4)
_cell_length_b 34.773(4)
_cell_length_c 34.773(4)
_cell_measurement_reflns_used 74138
_cell_measurement_temperature 100
_cell_measurement_theta_max 24.987
_cell_measurement_theta_min 1.269
_cell_volume 42046(8)
_computing_cell_refinement 'MOSFLM (Leslie, 2011)'
_computing_data_collection 'MxDC, (Fodje, 2012)'
_computing_data_reduction 'MOSFLM (Leslie, 2011)'
_computing_molecular_graphics 'ShelXle (Hubschle, 2011)'
_computing_publication_material 'LinXTL v. 5.8.4 (Spasyuk, 2009)'
_computing_structure_refinement 'SHELXL2013 (Sheldrick, 2013)'
_computing_structure_solution 'SHELXL2013 (Sheldrick, 2013)'
_diffrn_ambient_temperature 100
_diffrn_measured_fraction_theta_full 0.997
_diffrn_measured_fraction_theta_max 0.997
_diffrn_measurement_device_type 'Rayonix MX300HE CCD area detector'
_diffrn_measurement_method '\k and \w scans'
_diffrn_radiation_type synchrotron
_diffrn_radiation_wavelength 0.68881
_diffrn_reflns_av_R_equivalents 0.1489
_diffrn_reflns_av_unetI/netI 0.1219
_diffrn_reflns_Laue_measured_fraction_full 0.997
_diffrn_reflns_Laue_measured_fraction_max 0.997
_diffrn_reflns_limit_h_max 25
_diffrn_reflns_limit_h_min -25
_diffrn_reflns_limit_k_max 44
_diffrn_reflns_limit_k_min -44
_diffrn_reflns_limit_l_max 32
_diffrn_reflns_limit_l_min -32
_diffrn_reflns_number 27081
_diffrn_reflns_point_group_measured_fraction_full 0.998
_diffrn_reflns_point_group_measured_fraction_max 0.998
_diffrn_reflns_theta_full 24.987
_diffrn_reflns_theta_max 24.987
_diffrn_reflns_theta_min 1.269
_diffrn_source synchrotron
_exptl_absorpt_coefficient_mu 1.108
_exptl_absorpt_correction_T_max 0.4937
_exptl_absorpt_correction_T_min 0.4703
_exptl_absorpt_correction_type multi-scan
_exptl_absorpt_process_details 'Aimless (Evans, Murshudov, 2013)'
_exptl_crystal_colour Blue
_exptl_crystal_density_diffrn 1.077
_exptl_crystal_density_method 'not measured'
_exptl_crystal_description block
_exptl_crystal_F_000 13696
_exptl_crystal_recrystallization_method 'Re-crystallisation from solvent'
_exptl_crystal_size_max 0.1
_exptl_crystal_size_mid 0.1
_exptl_crystal_size_min 0.08
_refine_diff_density_max 0.797
_refine_diff_density_min -0.507
_refine_diff_density_rms 0.100
_refine_ls_abs_structure_details
;
 Refined as an inversion twin.
;
_refine_ls_abs_structure_Flack 0.51(4)
_refine_ls_extinction_method none
_refine_ls_goodness_of_fit_ref 1.156
_refine_ls_hydrogen_treatment constr
_refine_ls_matrix_type full
_refine_ls_number_parameters 1478
_refine_ls_number_reflns 27081
_refine_ls_number_restraints 3591
_refine_ls_restrained_S_all 1.144
_refine_ls_R_factor_all 0.1622
_refine_ls_R_factor_gt 0.1030
_refine_ls_shift/su_max 0.000
_refine_ls_shift/su_mean 0.000
_refine_ls_structure_factor_coef Fsqd
_refine_ls_weighting_details 'w=1/[\s^2^(Fo^2^)+(0.1000P)^2^] where P=(Fo^2^+2Fc^2^)/3'
_refine_ls_weighting_scheme calc
_refine_ls_wR_factor_gt 0.2345
_refine_ls_wR_factor_ref 0.2599
_reflns_Friedel_coverage 0.903
_reflns_Friedel_fraction_full 0.998
_reflns_Friedel_fraction_max 0.998
_reflns_number_gt 12464
_reflns_number_total 27081
_reflns_threshold_expression 'I > 2\s(I)'
_cod_data_source_file c7cc09413b2.cif
_cod_data_source_block sb
_cod_depositor_comments 'Adding full bibliography for 7121009.cif.'
_cod_original_cell_volume 42046(15)
_cod_database_code 7121009
_shelx_shelxl_version_number 2016/5
_shelx_space_group_comment
;
The symmetry employed for this shelxl refinement is uniquely defined
by the following loop, which should always be used as a source of
symmetry information in preference to the above space-group names.
They are only intended as comments.
;

loop_
_space_group_symop_operation_xyz
'x, y, z'
'-x+1/2, -y, z+1/2'
'x+1/2, -y+1/2, -z'
'-x, y+1/2, -z+1/2'
'z, x, y'
'-z+1/2, -x, y+1/2'
'z+1/2, -x+1/2, -y'
'-z, x+1/2, -y+1/2'
'y, z, x'
'y+1/2, -z+1/2, -x'
'-y, z+1/2, -x+1/2'
'-y+1/2, -z, x+1/2'

loop_
_atom_site_label
_atom_site_type_symbol
_atom_site_fract_x
_atom_site_fract_y
_atom_site_fract_z
_atom_site_U_iso_or_equiv
_atom_site_adp_type
_atom_site_occupancy
_atom_site_site_symmetry_order
_atom_site_calc_flag
_atom_site_refinement_flags_posn
_atom_site_refinement_flags_adp
_atom_site_refinement_flags_occupancy
_atom_site_disorder_assembly
_atom_site_disorder_group
Cu1 Cu 0.49393(8) 0.26245(7) 0.91334(8) 0.0758(8) Uani 1 1 d D . . . .
Cu2 Cu 0.55731(7) 0.26137(7) 0.87385(7) 0.0673(8) Uani 1 1 d D . . . .
Cu3 Cu 0.57037(7) 0.12411(8) 0.68834(8) 0.0762(8) Uani 1 1 d D . . . .
Cu4 Cu 0.51107(8) 0.08163(8) 0.66767(8) 0.0737(8) Uani 1 1 d D . . . .
Cu5 Cu 0.62424(8) 0.31177(8) 0.57097(8) 0.0766(8) Uani 1 1 d D . . . .
Cu6 Cu 0.58323(8) 0.33237(7) 0.51209(7) 0.0675(8) Uani 1 1 d D . . . .
Cu7 Cu 0.76105(8) 0.12639(9) 0.55656(9) 0.0874(9) Uani 1 1 d D . . . .
Cu8 Cu 0.76089(8) 0.08688(9) 0.49310(8) 0.0784(8) Uani 1 1 d D . . . .
O1W O 0.5824(7) -0.0591(7) 0.9168(7) 0.160(9) Uani 0.76(2) 1 d D U P . .
O1Q O 0.5462(14) -0.037(2) 0.924(2) 0.163(11) Uani 0.24(2) 1 d D U P . .
O2A O 0.6172(5) 0.2540(12) 0.8509(12) 0.086(7) Uani 0.40(3) 1 d D U P A 1
O2B O 0.6057(6) 0.2709(7) 0.8320(7) 0.088(6) Uani 0.60(3) 1 d D U P A 2
O1A O 0.4487(6) 0.2534(8) 0.9584(6) 0.060(6) Uani 0.493(18) 1 d D U P B 1
O3A O 0.6247(6) 0.1508(10) 0.7109(11) 0.102(8) Uani 0.493(18) 1 d D U P B 1
O4A O 0.4594(5) 0.0504(7) 0.6452(7) 0.054(5) Uani 0.493(18) 1 d D U P B 1
O5A O 0.6734(7) 0.2993(9) 0.6111(8) 0.100(7) Uani 0.493(18) 1 d D U P B 1
O6A O 0.5509(6) 0.3442(7) 0.4577(4) 0.038(5) Uani 0.493(18) 1 d D U P B 1
O7A O 0.7557(9) 0.1703(7) 0.6037(7) 0.089(7) Uani 0.493(18) 1 d D U P B 1
O8A O 0.7645(7) 0.0521(9) 0.4469(8) 0.065(6) Uani 0.493(18) 1 d . U P B 1
O1B O 0.4358(4) 0.2551(8) 0.9402(7) 0.058(6) Uani 0.507(18) 1 d D U P B 2
O3B O 0.6129(8) 0.1667(8) 0.7121(11) 0.102(8) Uani 0.507(18) 1 d D U P B 2
O4B O 0.4644(5) 0.0377(5) 0.6592(7) 0.051(5) Uani 0.507(18) 1 d D U P B 2
O5B O 0.6528(9) 0.2991(9) 0.6275(5) 0.095(7) Uani 0.507(18) 1 d D U P B 2
O6B O 0.5401(5) 0.3528(6) 0.4688(5) 0.032(4) Uani 0.507(18) 1 d D U P B 2
O7B O 0.7709(8) 0.1535(8) 0.6145(5) 0.086(6) Uani 0.507(18) 1 d D U P B 2
O8B O 0.7472(9) 0.0468(8) 0.4443(7) 0.077(6) Uani 0.507(18) 1 d D U P B 2
C1_1 C 0.4983(5) 0.1430(4) 0.7259(4) 0.085(3) Uani 1 1 d D U . . .
C2_1 C 0.4761(5) 0.1599(3) 0.7571(3) 0.092(3) Uani 1 1 d D U . . .
C3_1 C 0.4372(6) 0.1516(4) 0.7615(5) 0.108(3) Uani 1 1 d D U . . .
H3_1 H 0.424939 0.134611 0.744001 0.129 Uiso 1 1 calc R U . . .
C4_1 C 0.4172(5) 0.1671(5) 0.7900(6) 0.118(4) Uani 1 1 d D U . . .
C5_1 C 0.4332(6) 0.1916(4) 0.8160(5) 0.112(3) Uani 1 1 d D U . . .
H5_1 H 0.418387 0.202456 0.836250 0.134 Uiso 1 1 calc R U . . .
C6_1 C 0.4735(6) 0.2005(3) 0.8117(4) 0.098(3) Uani 1 1 d D U . . .
C7_1 C 0.4962(6) 0.1852(4) 0.7824(5) 0.089(3) Uani 1 1 d D U . . .
H7_1 H 0.522766 0.191019 0.779589 0.106 Uiso 1 1 calc R U . . .
C8_1 C 0.4905(6) 0.2266(4) 0.8394(5) 0.089(3) Uani 1 1 d D U . . .
O1_1 O 0.5335(4) 0.1470(4) 0.7255(4) 0.085(3) Uani 1 1 d D U . . .
O2_1 O 0.4855(4) 0.1116(4) 0.7064(4) 0.085(3) Uani 1 1 d D U . . .
O3_1 O 0.5256(4) 0.2336(4) 0.8356(4) 0.086(3) Uani 1 1 d D U . . .
O4_1 O 0.4716(4) 0.2379(4) 0.8663(4) 0.085(3) Uani 1 1 d D U . . .
O5_1 O 0.3774(5) 0.1568(5) 0.7921(6) 0.170(5) Uani 1 1 d D U . . .
H5A_1 H 0.375210 0.135128 0.802639 0.255 Uiso 1 1 calc R U . . .
C1_2 C 0.6737(4) 0.3655(3) 0.9949(5) 0.076(3) Uani 1 1 d D U . . .
C2_2 C 0.6343(4) 0.3538(2) 1.0028(4) 0.081(3) Uani 1 1 d D U . . .
C3_2 C 0.6163(5) 0.3620(3) 1.0377(5) 0.089(3) Uani 1 1 d D U . . .
H3_2 H 0.628909 0.375514 1.057846 0.107 Uiso 1 1 calc R U . . .
C4_2 C 0.5787(5) 0.3489(3) 1.0411(4) 0.097(3) Uani 1 1 d D U . . .
C5_2 C 0.5589(6) 0.3290(4) 1.0128(5) 0.087(3) Uani 1 1 d D U . . .
H5_2 H 0.533154 0.321107 1.017488 0.104 Uiso 1 1 calc R U . . .
C6_2 C 0.5754(5) 0.3205(3) 0.9786(5) 0.079(3) Uani 1 1 d D U . . .
C7_2 C 0.6157(5) 0.3334(3) 0.9724(5) 0.080(3) Uani 1 1 d D U . . .
H7_2 H 0.628645 0.328203 0.948979 0.095 Uiso 1 1 calc R U . . .
C8_2 C 0.5587(5) 0.3001(4) 0.9464(5) 0.077(3) Uani 1 1 d D U . . .
O1_2 O 0.6894(4) 0.3890(4) 1.0194(4) 0.076(3) Uani 1 1 d D U . . .
O2_2 O 0.6895(4) 0.3577(4) 0.9636(4) 0.070(3) Uani 1 1 d D U . . .
O3_2 O 0.5753(4) 0.2891(4) 0.9174(4) 0.074(3) Uani 1 1 d D U . . .
O4_2 O 0.5237(4) 0.2913(4) 0.9532(4) 0.079(3) Uani 1 1 d D U . . .
O5_2 O 0.5633(4) 0.3588(4) 1.0778(4) 0.113(4) Uani 1 1 d D U . . .
C9_2 C 0.5362(6) 0.3308(8) 1.0982(7) 0.128(8) Uani 0.400(9) 1 d D U P . .
H9A_2 H 0.512093 0.344534 1.104639 0.154 Uiso 0.400(9) 1 calc R U P . .
H9B_2 H 0.529651 0.309743 1.080286 0.154 Uiso 0.400(9) 1 calc R U P . .
C10_2 C 0.5526(12) 0.3135(7) 1.1348(6) 0.132(8) Uani 0.400(9) 1 d D U P . .
H10A_2 H 0.580150 0.320600 1.136491 0.158 Uiso 0.400(9) 1 calc R U P . .
H10B_2 H 0.539379 0.325363 1.157039 0.158 Uiso 0.400(9) 1 calc R U P . .
C11_2 C 0.5493(10) 0.2702(8) 1.1382(15) 0.136(8) Uani 0.400(9) 1 d D U P . .
H11A_2 H 0.536672 0.260273 1.114766 0.163 Uiso 0.400(9) 1 calc R U P . .
H11B_2 H 0.532327 0.264250 1.160298 0.163 Uiso 0.400(9) 1 calc R U P . .
C12_2 C 0.5870(11) 0.2490(9) 1.1437(15) 0.141(8) Uani 0.400(9) 1 d D U P . .
H12A_2 H 0.606730 0.267638 1.152307 0.169 Uiso 0.400(9) 1 calc R U P . .
H12B_2 H 0.595338 0.238744 1.118479 0.169 Uiso 0.400(9) 1 calc R U P . .
C13_2 C 0.5857(15) 0.2160(10) 1.1723(10) 0.146(9) Uani 0.400(9) 1 d D U P . .
H13A_2 H 0.606493 0.219757 1.191388 0.175 Uiso 0.400(9) 1 calc R U P . .
H13B_2 H 0.560924 0.217176 1.186310 0.175 Uiso 0.400(9) 1 calc R U P . .
C14_2 C 0.5899(12) 0.1763(8) 1.1549(14) 0.151(9) Uani 0.400(9) 1 d D U P . .
H14A_2 H 0.598291 0.179099 1.127827 0.181 Uiso 0.400(9) 1 calc R U P . .
H14B_2 H 0.564305 0.163758 1.154629 0.181 Uiso 0.400(9) 1 calc R U P . .
C15_2 C 0.6180(17) 0.1499(12) 1.1754(12) 0.153(10) Uani 0.400(9) 1 d D U P . .
H15A_2 H 0.603414 0.133466 1.193545 0.184 Uiso 0.400(9) 1 calc R U P . .
H15B_2 H 0.635861 0.165860 1.190755 0.184 Uiso 0.400(9) 1 calc R U P . .
C16_2 C 0.6415(16) 0.1241(15) 1.1491(17) 0.158(11) Uani 0.400(9) 1 d D U P . .
H16A_2 H 0.658767 0.108093 1.164544 0.237 Uiso 0.400(9) 1 calc R U P . .
H16B_2 H 0.624147 0.107529 1.134226 0.237 Uiso 0.400(9) 1 calc R U P . .
H16C_2 H 0.656656 0.139985 1.131431 0.237 Uiso 0.400(9) 1 calc R U P . .
C1_3 C 0.6303(3) 0.0858(4) 0.9303(4) 0.089(3) Uani 1 1 d D U . . .
C2_3 C 0.5980(3) 0.1078(3) 0.9452(3) 0.089(3) Uani 1 1 d D U . . .
C3_3 C 0.5782(5) 0.0940(5) 0.9752(5) 0.095(3) Uani 1 1 d D U . . .
H3_3 H 0.584636 0.070185 0.986987 0.113 Uiso 1 1 calc R U . . .
C4_3 C 0.5468(4) 0.1169(5) 0.9886(4) 0.099(3) Uani 1 1 d D U . . .
C5_3 C 0.5382(5) 0.1498(5) 0.9719(5) 0.095(3) Uani 1 1 d D U . . .
H5_3 H 0.517124 0.164350 0.981538 0.114 Uiso 1 1 calc R U . . .
C6_3 C 0.5574(5) 0.1632(4) 0.9428(5) 0.088(3) Uani 1 1 d D U . . .
C7_3 C 0.5898(5) 0.1422(5) 0.9270(5) 0.086(3) Uani 1 1 d D U . . .
H7_3 H 0.604313 0.151458 0.905808 0.103 Uiso 1 1 calc R U . . .
C8_3 C 0.5488(6) 0.1995(5) 0.9236(5) 0.087(3) Uani 1 1 d D U . . .
O1_3 O 0.6295(4) 0.0485(4) 0.9376(4) 0.087(3) Uani 1 1 d D U . . .
O2_3 O 0.6493(4) 0.0971(4) 0.9026(4) 0.090(3) Uani 1 1 d D U . . .
O3_3 O 0.5690(4) 0.2141(4) 0.8988(4) 0.084(3) Uani 1 1 d D U . . .
O4_3 O 0.5140(4) 0.2141(4) 0.9337(4) 0.093(3) Uani 1 1 d D U . . .
O5_3 O 0.5243(4) 0.1038(5) 1.0205(4) 0.132(5) Uani 1 1 d D U . . .
H5A_3 H 0.501926 0.112647 1.018711 0.198 Uiso 1 1 calc R U . . .
C1_4 C 0.6275(3) 0.0227(4) 0.8471(3) 0.068(3) Uani 1 1 d D U . . .
C2_4 C 0.5990(2) 0.0113(3) 0.8187(3) 0.068(3) Uani 1 1 d D U . . .
C3_4 C 0.5796(4) -0.0240(5) 0.8221(5) 0.076(3) Uani 1 1 d D U . . .
H3_4 H 0.584362 -0.041197 0.842817 0.091 Uiso 1 1 calc R U . . .
C4_4 C 0.5521(4) -0.0325(4) 0.7927(5) 0.083(3) Uani 1 1 d D U . . .
C5_4 C 0.5455(4) -0.0073(5) 0.7630(5) 0.072(3) Uani 1 1 d D U . . .
H5_4 H 0.527140 -0.013610 0.743848 0.086 Uiso 1 1 calc R U . . .
C6_4 C 0.5647(4) 0.0261(5) 0.7607(4) 0.066(3) Uani 1 1 d D U . . .
C7_4 C 0.5918(4) 0.0383(5) 0.7866(4) 0.065(3) Uani 1 1 d D U . . .
H7_4 H 0.604802 0.062214 0.784089 0.079 Uiso 1 1 calc R U . . .
C8_4 C 0.5570(4) 0.0522(5) 0.7288(4) 0.063(2) Uani 1 1 d D U . . .
O1_4 O 0.6300(3) 0.0018(4) 0.8781(4) 0.067(3) Uani 1 1 d D U . . .
O2_4 O 0.6497(3) 0.0534(4) 0.8425(4) 0.070(3) Uani 1 1 d D U . . .
O3_4 O 0.5792(3) 0.0803(3) 0.7249(3) 0.057(2) Uani 1 1 d D U . . .
O4_4 O 0.5267(3) 0.0488(4) 0.7062(3) 0.064(3) Uani 1 1 d D U . . .
O5_4 O 0.5309(4) -0.0677(4) 0.7936(4) 0.106(3) Uani 1 1 d D U . . .
C9_4 C 0.5498(12) -0.1047(5) 0.8069(18) 0.112(11) Uani 0.149(11) 1 d D U P . .
H9A_4 H 0.547507 -0.106417 0.835260 0.135 Uiso 0.149(11) 1 calc R U P . .
H9B_4 H 0.577510 -0.103603 0.800577 0.135 Uiso 0.149(11) 1 calc R U P . .
C10_4 C 0.5329(13) -0.1411(4) 0.7894(19) 0.114(11) Uani 0.149(11) 1 d D U P . .
H10A_4 H 0.516661 -0.153920 0.808919 0.137 Uiso 0.149(11) 1 calc R U P . .
H10B_4 H 0.515964 -0.133663 0.767693 0.137 Uiso 0.149(11) 1 calc R U P . .
C11_4 C 0.562(2) -0.1697(15) 0.7748(18) 0.116(11) Uani 0.149(11) 1 d D U P . .
H11A_4 H 0.556757 -0.195213 0.786120 0.140 Uiso 0.149(11) 1 calc R U P . .
H11B_4 H 0.588162 -0.161754 0.784072 0.140 Uiso 0.149(11) 1 calc R U P . .
C12_4 C 0.5640(19) -0.174(3) 0.7313(19) 0.118(12) Uani 0.149(11) 1 d D U P . .
H12A_4 H 0.551312 -0.198288 0.724055 0.141 Uiso 0.149(11) 1 calc R U P . .
H12B_4 H 0.549119 -0.152623 0.719622 0.141 Uiso 0.149(11) 1 calc R U P . .
C13_4 C 0.604(3) -0.174(2) 0.714(3) 0.120(12) Uani 0.149(11) 1 d D U P . .
H13A_4 H 0.622118 -0.162444 0.733470 0.143 Uiso 0.149(11) 1 calc R U P . .
H13B_4 H 0.604354 -0.156495 0.691535 0.143 Uiso 0.149(11) 1 calc R U P . .
C14_4 C 0.619(2) -0.213(2) 0.702(2) 0.122(12) Uani 0.149(11) 1 d D U P . .
H14A_4 H 0.597375 -0.230479 0.699119 0.146 Uiso 0.149(11) 1 calc R U P . .
H14B_4 H 0.635710 -0.223029 0.723310 0.146 Uiso 0.149(11) 1 calc R U P . .
C15_4 C 0.643(2) -0.213(2) 0.6653(16) 0.123(13) Uani 0.149(11) 1 d D U P . .
H15A_4 H 0.628227 -0.226997 0.645399 0.148 Uiso 0.149(11) 1 calc R U P . .
H15B_4 H 0.645650 -0.185929 0.656371 0.148 Uiso 0.149(11) 1 calc R U P . .
C16_4 C 0.6826(18) -0.2306(18) 0.669(2) 0.126(15) Uani 0.149(11) 1 d D U P . .
H16A_4 H 0.695631 -0.229511 0.643952 0.189 Uiso 0.149(11) 1 calc R U P . .
H16B_4 H 0.697568 -0.216363 0.688014 0.189 Uiso 0.149(11) 1 calc R U P . .
H16C_4 H 0.680114 -0.257505 0.677022 0.189 Uiso 0.149(11) 1 calc R U P . .
C1_5 C 0.5186(6) 0.1530(4) 0.6285(3) 0.096(3) Uani 1 1 d D U . . .
C2_5 C 0.5100(4) 0.1822(3) 0.6002(3) 0.097(3) Uani 1 1 d D U . . .
C3_5 C 0.4775(6) 0.1806(6) 0.5826(5) 0.106(4) Uani 1 1 d D U . . .
H3_5 H 0.459670 0.160600 0.588121 0.127 Uiso 1 1 calc R U . . .
C4_5 C 0.4694(4) 0.2071(5) 0.5567(4) 0.112(3) Uani 1 1 d D U . . .
C5_5 C 0.4917(6) 0.2367(6) 0.5461(5) 0.104(4) Uani 1 1 d D U . . .
H5_5 H 0.483586 0.254582 0.527046 0.125 Uiso 1 1 calc R U . . .
C6_5 C 0.5281(6) 0.2402(5) 0.5646(5) 0.096(3) Uani 1 1 d D U . . .
C7_5 C 0.5338(6) 0.2096(5) 0.5923(5) 0.094(3) Uani 1 1 d D U . . .
H7_5 H 0.557425 0.209738 0.605977 0.113 Uiso 1 1 calc R U . . .
C8_5 C 0.5567(6) 0.2699(6) 0.5576(6) 0.093(3) Uani 1 1 d D U . . .
O1_5 O 0.4999(4) 0.1243(5) 0.6316(4) 0.094(3) Uani 1 1 d D U . . .
O2_5 O 0.5489(5) 0.1582(5) 0.6455(4) 0.098(3) Uani 1 1 d D U . . .
O3_5 O 0.5873(4) 0.2735(4) 0.5772(4) 0.093(3) Uani 1 1 d D U . . .
O4_5 O 0.5461(4) 0.2912(4) 0.5286(4) 0.092(3) Uani 1 1 d D U . . .
O5_5 O 0.4325(4) 0.2006(4) 0.5404(4) 0.124(4) Uani 1 1 d D U . . .
C9_5 C 0.4158(6) 0.2279(7) 0.5108(7) 0.130(8) Uani 0.563(11) 1 d D U P . .
H9A_5 H 0.432534 0.227772 0.487733 0.156 Uiso 0.563(11) 1 calc R U P . .
H9B_5 H 0.415992 0.254274 0.521455 0.156 Uiso 0.563(11) 1 calc R U P . .
C10_5 C 0.3748(6) 0.2179(9) 0.4985(7) 0.138(7) Uani 0.563(11) 1 d D U P . .
H10A_5 H 0.370496 0.227549 0.472061 0.166 Uiso 0.563(11) 1 calc R U P . .
H10B_5 H 0.372017 0.189570 0.497929 0.166 Uiso 0.563(11) 1 calc R U P . .
C11_5 C 0.3440(6) 0.2346(8) 0.5248(12) 0.152(8) Uani 0.563(11) 1 d D U P . .
H11A_5 H 0.321751 0.242607 0.508978 0.182 Uiso 0.563(11) 1 calc R U P . .
H11B_5 H 0.335060 0.214193 0.542560 0.182 Uiso 0.563(11) 1 calc R U P . .
C12_5 C 0.3574(7) 0.2688(10) 0.5484(9) 0.165(8) Uani 0.563(11) 1 d D U P . .
H12A_5 H 0.379237 0.281064 0.534996 0.198 Uiso 0.563(11) 1 calc R U P . .
H12B_5 H 0.366948 0.259262 0.573511 0.198 Uiso 0.563(11) 1 calc R U P . .
C13_5 C 0.3267(12) 0.2991(8) 0.5558(9) 0.176(8) Uani 0.563(11) 1 d D U P . .
H13A_5 H 0.309670 0.300863 0.533072 0.211 Uiso 0.563(11) 1 calc R U P . .
H13B_5 H 0.339295 0.324430 0.559209 0.211 Uiso 0.563(11) 1 calc R U P . .
C14_5 C 0.3022(12) 0.2905(9) 0.5914(12) 0.182(9) Uani 0.563(11) 1 d D U P . .
H14A_5 H 0.306087 0.311167 0.610577 0.219 Uiso 0.563(11) 1 calc R U P . .
H14B_5 H 0.274697 0.290624 0.583960 0.219 Uiso 0.563(11) 1 calc R U P . .
C15_5 C 0.3118(11) 0.2519(12) 0.6099(12) 0.187(9) Uani 0.563(11) 1 d D U P . .
H15A_5 H 0.314071 0.232284 0.589369 0.224 Uiso 0.563(11) 1 calc R U P . .
H15B_5 H 0.337125 0.253960 0.622670 0.224 Uiso 0.563(11) 1 calc R U P . .
C16_5 C 0.2825(13) 0.2380(13) 0.6392(13) 0.196(11) Uani 0.563(11) 1 d D U P . .
H16A_5 H 0.290810 0.213117 0.649633 0.294 Uiso 0.563(11) 1 calc R U P . .
H16B_5 H 0.280528 0.256737 0.660100 0.294 Uiso 0.563(11) 1 calc R U P . .
H16C_5 H 0.257433 0.235021 0.626738 0.294 Uiso 0.563(11) 1 calc R U P . .
C1_6 C 0.7241(3) 0.1603(4) 0.4923(7) 0.104(3) Uani 1 1 d D U . . .
C2_6 C 0.7030(2) 0.1909(3) 0.4730(6) 0.107(3) Uani 1 1 d D U . . .
C3_6 C 0.7028(4) 0.1959(5) 0.4335(6) 0.117(4) Uani 1 1 d D U . . .
H3_6 H 0.716987 0.178975 0.417493 0.140 Uiso 1 1 calc R U . . .
C4_6 C 0.6810(5) 0.2271(5) 0.4168(5) 0.122(4) Uani 1 1 d D U . . .
C5_6 C 0.6598(4) 0.2525(5) 0.4395(6) 0.113(4) Uani 1 1 d D U . . .
H5_6 H 0.645501 0.273020 0.428472 0.135 Uiso 1 1 calc R U . . .
C6_6 C 0.6608(4) 0.2463(4) 0.4791(6) 0.098(3) Uani 1 1 d D U . . .
C7_6 C 0.6815(4) 0.2168(5) 0.4953(6) 0.099(3) Uani 1 1 d D U . . .
H7_6 H 0.681225 0.213804 0.522476 0.119 Uiso 1 1 calc R U . . .
C8_6 C 0.6392(4) 0.2721(5) 0.5042(6) 0.084(3) Uani 1 1 d D U . . .
O1_6 O 0.7330(5) 0.1288(5) 0.4724(5) 0.107(4) Uani 1 1 d D U . . .
O2_6 O 0.7326(5) 0.1637(5) 0.5301(5) 0.101(3) Uani 1 1 d D U . . .
O3_6 O 0.6507(4) 0.2769(4) 0.5384(4) 0.078(3) Uani 1 1 d D U . . .
O4_6 O 0.6159(4) 0.2929(4) 0.4841(4) 0.084(3) Uani 1 1 d D U . . .
O5_6 O 0.6828(5) 0.2297(5) 0.3757(4) 0.159(5) Uani 1 1 d D U . . .
H5A_6 H 0.678185 0.208077 0.366015 0.238 Uiso 1 1 calc R U . . .
C1_7 C 0.5824(5) 0.0711(4) 0.6284(4) 0.093(3) Uani 1 1 d D U . . .
C2_7 C 0.6024(4) 0.0579(3) 0.5941(3) 0.097(3) Uani 1 1 d D U . . .
C3_7 C 0.5885(6) 0.0307(4) 0.5681(5) 0.106(4) Uani 1 1 d D U . . .
H3_7 H 0.563952 0.020246 0.574041 0.127 Uiso 1 1 calc R U . . .
C4_7 C 0.6058(6) 0.0165(4) 0.5345(5) 0.110(4) Uani 1 1 d D U . . .
C5_7 C 0.6435(5) 0.0338(5) 0.5272(6) 0.104(3) Uani 1 1 d D U . . .
H5_7 H 0.657502 0.026040 0.505103 0.125 Uiso 1 1 calc R U . . .
C6_7 C 0.6597(5) 0.0617(5) 0.5522(6) 0.096(3) Uani 1 1 d D U . . .
C7_7 C 0.6389(5) 0.0725(4) 0.5841(5) 0.095(3) Uani 1 1 d D U . . .
H7_7 H 0.650023 0.091205 0.600649 0.114 Uiso 1 1 calc R U . . .
C8_7 C 0.6971(5) 0.0783(5) 0.5443(6) 0.091(3) Uani 1 1 d D U . . .
O1_7 O 0.6002(4) 0.0950(5) 0.6495(4) 0.094(3) Uani 1 1 d D U . . .
O2_7 O 0.5490(5) 0.0571(4) 0.6335(4) 0.092(3) Uani 1 1 d D U . . .
O3_7 O 0.7122(4) 0.1011(5) 0.5691(4) 0.089(3) Uani 1 1 d D U . . .
O4_7 O 0.7133(4) 0.0686(4) 0.5135(5) 0.091(3) Uani 1 1 d D U . . .
O5_7 O 0.5900(5) -0.0117(4) 0.5087(5) 0.134(5) Uani 1 1 d D U . . .
H5A_7 H 0.570972 -0.022321 0.519102 0.201 Uiso 1 1 calc R U . . .
C1_8 C 0.8664(3) 0.0045(5) 0.6735(5) 0.101(3) Uani 1 1 d D U . . .
C2_8 C 0.8526(2) 0.0030(4) 0.6341(4) 0.102(3) Uani 1 1 d D U . . .
C3_8 C 0.8644(4) -0.0298(6) 0.6143(6) 0.110(4) Uani 1 1 d D U . . .
H3_8 H 0.879871 -0.048726 0.626445 0.132 Uiso 1 1 calc R U . . .
C4_8 C 0.8533(4) -0.0340(4) 0.5777(6) 0.118(3) Uani 1 1 d D U . . .
C5_8 C 0.8310(4) -0.0085(6) 0.5574(7) 0.106(4) Uani 1 1 d D U . . .
H5_8 H 0.823677 -0.012479 0.531368 0.127 Uiso 1 1 calc R U . . .
C6_8 C 0.8200(4) 0.0242(5) 0.5788(6) 0.096(3) Uani 1 1 d D U . . .
C7_8 C 0.8308(4) 0.0289(6) 0.6156(6) 0.097(3) Uani 1 1 d D U . . .
H7_8 H 0.822628 0.051324 0.628968 0.116 Uiso 1 1 calc R U . . .
C8_8 C 0.7965(5) 0.0504(6) 0.5565(6) 0.091(3) Uani 1 1 d D U . . .
O1_8 O 0.8512(4) 0.0357(5) 0.6902(4) 0.098(4) Uani 1 1 d D U . . .
O2_8 O 0.8917(5) -0.0136(5) 0.6871(5) 0.101(4) Uani 1 1 d D U . . .
O3_8 O 0.7886(4) 0.0804(4) 0.5791(4) 0.089(3) Uani 1 1 d D U . . .
O4_8 O 0.7875(4) 0.0490(4) 0.5209(5) 0.090(3) Uani 1 1 d D U . . .
O5_8 O 0.8646(4) -0.0673(4) 0.5558(5) 0.137(4) Uani 1 1 d D U . . .
C9_8 C 0.8348(8) -0.0859(6) 0.5293(7) 0.122(8) Uani 0.508(11) 1 d D U P . .
H9A_8 H 0.808859 -0.077312 0.537341 0.146 Uiso 0.508(11) 1 calc R U P . .
H9B_8 H 0.839122 -0.076620 0.502780 0.146 Uiso 0.508(11) 1 calc R U P . .
C10_8 C 0.8355(7) -0.1295(6) 0.5291(9) 0.130(7) Uani 0.508(11) 1 d D U P . .
H10A_8 H 0.862388 -0.138126 0.532984 0.156 Uiso 0.508(11) 1 calc R U P . .
H10B_8 H 0.827211 -0.138578 0.503450 0.156 Uiso 0.508(11) 1 calc R U P . .
C11_8 C 0.8103(7) -0.1484(10) 0.5595(9) 0.137(7) Uani 0.508(11) 1 d D U P . .
H11A_8 H 0.821624 -0.173649 0.566255 0.165 Uiso 0.508(11) 1 calc R U P . .
H11B_8 H 0.810589 -0.132270 0.582896 0.165 Uiso 0.508(11) 1 calc R U P . .
C12_8 C 0.7688(6) -0.1546(12) 0.5472(8) 0.143(8) Uani 0.508(11) 1 d D U P . .
H12A_8 H 0.758418 -0.129838 0.537716 0.172 Uiso 0.508(11) 1 calc R U P . .
H12B_8 H 0.768407 -0.172976 0.525512 0.172 Uiso 0.508(11) 1 calc R U P . .
C13_8 C 0.7425(7) -0.1696(10) 0.5786(12) 0.147(8) Uani 0.508(11) 1 d D U P . .
H13A_8 H 0.736698 -0.196927 0.573297 0.177 Uiso 0.508(11) 1 calc R U P . .
H13B_8 H 0.756368 -0.168396 0.603435 0.177 Uiso 0.508(11) 1 calc R U P . .
C14_8 C 0.7048(8) -0.1480(10) 0.5828(12) 0.149(8) Uani 0.508(11) 1 d D U P . .
H14A_8 H 0.690939 -0.149078 0.557987 0.178 Uiso 0.508(11) 1 calc R U P . .
H14B_8 H 0.710541 -0.120704 0.588314 0.178 Uiso 0.508(11) 1 calc R U P . .
C15_8 C 0.6782(8) -0.1632(14) 0.6141(9) 0.150(9) Uani 0.508(11) 1 d D U P . .
H15A_8 H 0.686926 -0.152886 0.639233 0.180 Uiso 0.508(11) 1 calc R U P . .
H15B_8 H 0.680546 -0.191512 0.615171 0.180 Uiso 0.508(11) 1 calc R U P . .
C16_8 C 0.6360(7) -0.1527(14) 0.6086(13) 0.146(10) Uani 0.508(11) 1 d D U P . .
H16A_8 H 0.620841 -0.163401 0.629755 0.219 Uiso 0.508(11) 1 calc R U P . .
H16B_8 H 0.633276 -0.124669 0.608230 0.219 Uiso 0.508(11) 1 calc R U P . .
H16C_8 H 0.626886 -0.163354 0.584131 0.219 Uiso 0.508(11) 1 calc R U P . .

loop_
_atom_site_aniso_label
_atom_site_aniso_U_11
_atom_site_aniso_U_22
_atom_site_aniso_U_33
_atom_site_aniso_U_23
_atom_site_aniso_U_13
_atom_site_aniso_U_12
Cu1 0.0848(19) 0.0627(17) 0.0798(19) -0.0076(14) 0.0445(16) 0.0202(14)
Cu2 0.0570(15) 0.0591(15) 0.0858(18) -0.0264(13) 0.0483(13) 0.0050(12)
Cu3 0.0672(17) 0.095(2) 0.0660(17) -0.0037(15) -0.0167(14) -0.0370(15)
Cu4 0.0837(19) 0.0639(17) 0.0734(18) 0.0079(14) -0.0048(15) -0.0092(15)
Cu5 0.0794(19) 0.0696(18) 0.0808(19) -0.0216(15) -0.0221(15) -0.0158(14)
Cu6 0.0872(19) 0.0630(16) 0.0523(14) -0.0099(12) -0.0344(14) 0.0014(14)
Cu7 0.0680(18) 0.094(2) 0.101(2) -0.0046(17) 0.0043(17) -0.0063(16)
Cu8 0.0707(18) 0.100(2) 0.0645(17) -0.0150(15) -0.0088(14) 0.0082(16)
O1W 0.154(12) 0.173(13) 0.153(12) 0.019(9) -0.007(9) -0.006(9)
O1Q 0.163(13) 0.166(13) 0.161(13) 0.004(7) -0.004(7) -0.002(7)
O2A 0.080(9) 0.086(12) 0.093(11) -0.007(9) 0.016(9) 0.014(9)
O2B 0.084(9) 0.084(11) 0.097(10) -0.020(8) 0.023(8) 0.025(8)
O1A 0.058(9) 0.059(9) 0.062(10) -0.014(9) 0.015(8) 0.008(8)
O3A 0.085(10) 0.099(12) 0.121(11) -0.001(10) -0.010(9) -0.025(10)
O4A 0.054(8) 0.066(10) 0.040(10) -0.001(8) -0.002(7) 0.023(8)
O5A 0.100(11) 0.111(11) 0.089(11) 0.014(9) -0.008(9) 0.001(10)
O6A 0.032(9) 0.040(9) 0.041(8) -0.008(7) 0.001(7) 0.010(7)
O7A 0.091(12) 0.091(11) 0.086(10) -0.008(9) -0.005(9) 0.015(9)
O8A 0.052(11) 0.075(10) 0.068(8) -0.010(7) -0.017(8) -0.020(9)
O1B 0.062(9) 0.054(9) 0.058(10) -0.008(9) 0.026(8) 0.008(8)
O3B 0.088(10) 0.101(12) 0.118(11) -0.001(10) -0.006(9) -0.026(10)
O4B 0.055(8) 0.062(9) 0.035(10) -0.001(8) -0.016(7) 0.019(7)
O5B 0.095(11) 0.102(11) 0.088(10) 0.016(9) -0.009(9) 0.020(10)
O6B 0.039(9) 0.035(8) 0.021(7) -0.021(6) 0.000(7) -0.012(7)
O7B 0.084(11) 0.083(11) 0.090(9) -0.007(9) 0.011(8) 0.018(9)
O8B 0.070(12) 0.086(10) 0.075(9) -0.004(8) 0.003(9) -0.019(10)
C1_1 0.096(5) 0.075(5) 0.083(5) -0.004(4) 0.003(5) -0.010(5)
C2_1 0.099(5) 0.089(5) 0.089(5) -0.006(4) 0.002(4) -0.006(5)
C3_1 0.106(5) 0.110(6) 0.107(6) -0.014(5) 0.006(5) -0.006(5)
C4_1 0.110(6) 0.122(6) 0.122(6) -0.018(5) 0.008(5) -0.007(5)
C5_1 0.106(5) 0.114(6) 0.115(6) -0.019(5) 0.010(5) -0.004(5)
C6_1 0.097(5) 0.095(5) 0.101(5) -0.013(4) 0.007(4) -0.001(5)
C7_1 0.095(5) 0.083(5) 0.088(5) -0.004(5) 0.003(5) -0.002(5)
C8_1 0.089(5) 0.086(5) 0.091(5) -0.014(4) 0.011(4) 0.005(5)
O1_1 0.098(5) 0.075(5) 0.083(6) -0.002(5) 0.002(5) -0.009(5)
O2_1 0.094(6) 0.075(5) 0.085(6) -0.006(5) 0.002(5) -0.016(5)
O3_1 0.090(5) 0.080(6) 0.090(6) -0.018(5) 0.019(5) 0.010(5)
O4_1 0.082(6) 0.089(6) 0.083(5) -0.006(5) 0.012(5) 0.005(5)
O5_1 0.131(8) 0.183(11) 0.196(11) -0.029(10) 0.011(9) -0.013(9)
C1_2 0.066(5) 0.084(5) 0.080(5) -0.018(4) 0.008(4) 0.000(4)
C2_2 0.072(5) 0.087(5) 0.084(5) -0.015(4) 0.011(4) -0.006(4)
C3_2 0.081(5) 0.096(6) 0.090(5) -0.017(5) 0.012(5) -0.010(5)
C4_2 0.090(5) 0.106(5) 0.094(5) -0.014(5) 0.016(4) -0.015(5)
C5_2 0.078(5) 0.095(6) 0.088(5) -0.008(5) 0.015(5) -0.014(5)
C6_2 0.072(5) 0.082(5) 0.082(5) -0.008(4) 0.015(4) -0.008(4)
C7_2 0.072(5) 0.086(5) 0.081(5) -0.011(5) 0.013(5) -0.008(5)
C8_2 0.074(5) 0.074(5) 0.084(5) -0.007(4) 0.016(4) -0.005(4)
O1_2 0.064(5) 0.087(6) 0.077(6) -0.021(5) 0.010(5) -0.006(5)
O2_2 0.058(5) 0.077(6) 0.074(5) -0.021(5) -0.002(4) 0.002(5)
O3_2 0.070(5) 0.069(5) 0.083(5) -0.006(5) 0.018(5) 0.002(5)
O4_2 0.073(5) 0.079(5) 0.086(6) -0.011(5) 0.017(5) -0.006(5)
O5_2 0.107(6) 0.129(6) 0.103(6) -0.011(5) 0.021(5) -0.020(6)
C9_2 0.126(9) 0.130(9) 0.129(9) 0.001(5) 0.006(5) -0.008(5)
C10_2 0.132(9) 0.133(9) 0.131(9) 0.001(5) 0.003(5) -0.005(5)
C11_2 0.137(9) 0.136(9) 0.134(9) -0.001(5) 0.001(5) -0.004(5)
C12_2 0.141(9) 0.141(9) 0.139(9) 0.000(5) 0.000(5) -0.003(5)
C13_2 0.147(10) 0.146(10) 0.145(10) 0.001(5) -0.001(5) -0.001(5)
C14_2 0.151(10) 0.151(10) 0.150(10) 0.002(5) -0.001(5) 0.000(5)
C15_2 0.153(11) 0.153(10) 0.153(11) 0.003(5) -0.001(5) 0.001(5)
C16_2 0.161(14) 0.155(14) 0.157(14) 0.002(10) -0.002(10) 0.000(10)
C1_3 0.090(5) 0.084(5) 0.092(5) 0.005(5) -0.003(4) 0.018(4)
C2_3 0.091(5) 0.083(5) 0.093(5) 0.008(4) -0.001(4) 0.017(4)
C3_3 0.098(6) 0.088(6) 0.097(6) 0.012(5) 0.003(5) 0.017(5)
C4_3 0.105(6) 0.092(5) 0.099(6) 0.010(5) 0.011(5) 0.016(5)
C5_3 0.102(6) 0.084(5) 0.099(6) 0.004(5) 0.008(5) 0.015(5)
C6_3 0.091(5) 0.076(5) 0.097(5) 0.001(4) 0.006(4) 0.014(4)
C7_3 0.089(5) 0.074(5) 0.095(5) 0.004(5) 0.000(5) 0.013(5)
C8_3 0.086(5) 0.076(5) 0.100(5) -0.001(4) 0.007(4) 0.018(4)
O1_3 0.087(6) 0.087(6) 0.087(6) 0.001(5) -0.005(5) 0.012(5)
O2_3 0.093(6) 0.080(6) 0.097(6) 0.011(5) -0.005(5) 0.021(5)
O3_3 0.083(6) 0.072(5) 0.098(6) -0.005(5) 0.016(5) 0.023(5)
O4_3 0.088(6) 0.080(5) 0.109(6) 0.004(5) 0.017(5) 0.015(5)
O5_3 0.151(10) 0.133(10) 0.113(9) 0.036(8) 0.032(8) 0.021(9)
C1_4 0.061(5) 0.076(5) 0.066(5) 0.017(4) -0.011(4) 0.007(4)
C2_4 0.064(5) 0.074(5) 0.066(4) 0.007(4) -0.005(4) 0.007(4)
C3_4 0.073(5) 0.078(5) 0.076(5) 0.005(5) -0.002(5) 0.001(5)
C4_4 0.082(5) 0.083(5) 0.085(5) 0.009(4) -0.001(4) -0.007(4)
C5_4 0.069(5) 0.075(5) 0.071(5) 0.003(5) -0.003(5) -0.006(4)
C6_4 0.060(5) 0.073(5) 0.064(4) 0.008(4) -0.005(4) -0.002(4)
C7_4 0.059(5) 0.074(5) 0.063(5) 0.008(4) -0.005(4) 0.005(4)
C8_4 0.059(4) 0.072(5) 0.057(4) 0.006(4) -0.002(4) -0.006(4)
O1_4 0.061(5) 0.080(6) 0.061(5) 0.017(4) -0.014(4) 0.005(5)
O2_4 0.059(5) 0.084(5) 0.068(5) 0.026(5) -0.023(4) 0.007(4)
O3_4 0.055(5) 0.066(5) 0.050(5) 0.009(4) -0.003(4) -0.011(4)
O4_4 0.056(5) 0.077(5) 0.060(5) 0.010(4) -0.005(4) -0.014(4)
O5_4 0.107(6) 0.096(6) 0.115(6) 0.015(5) 0.006(6) -0.012(5)
C9_4 0.114(12) 0.110(11) 0.113(12) 0.003(5) -0.002(6) 0.000(5)
C10_4 0.115(12) 0.112(11) 0.115(12) 0.001(5) -0.001(5) -0.002(5)
C11_4 0.117(12) 0.116(12) 0.117(12) 0.000(5) -0.001(5) -0.001(5)
C12_4 0.118(12) 0.117(12) 0.117(12) 0.001(5) -0.001(5) -0.001(5)
C13_4 0.120(13) 0.119(13) 0.120(13) 0.000(5) 0.000(5) 0.000(5)
C14_4 0.122(13) 0.122(13) 0.122(13) 0.000(5) 0.000(5) 0.000(5)
C15_4 0.123(14) 0.123(14) 0.123(14) 0.000(5) 0.001(5) 0.000(5)
C16_4 0.124(16) 0.127(17) 0.127(17) 0.001(11) 0.002(10) 0.002(10)
C1_5 0.102(5) 0.097(5) 0.089(5) 0.008(4) 0.003(5) -0.004(5)
C2_5 0.101(5) 0.098(5) 0.091(5) 0.005(4) 0.005(4) -0.002(5)
C3_5 0.108(6) 0.106(6) 0.104(6) 0.009(5) 0.003(5) -0.002(5)
C4_5 0.114(5) 0.110(5) 0.112(5) 0.010(5) -0.001(5) -0.003(5)
C5_5 0.107(6) 0.103(6) 0.103(6) 0.010(5) 0.000(5) 0.001(5)
C6_5 0.101(5) 0.095(5) 0.093(5) 0.008(4) 0.000(5) 0.001(4)
C7_5 0.100(6) 0.094(6) 0.088(6) 0.002(5) 0.005(5) 0.000(5)
C8_5 0.098(5) 0.090(5) 0.092(5) 0.010(4) -0.001(5) -0.002(4)
O1_5 0.103(6) 0.093(6) 0.086(6) 0.010(5) -0.001(5) -0.002(5)
O2_5 0.105(6) 0.100(6) 0.087(6) 0.012(5) 0.002(5) -0.010(5)
O3_5 0.097(6) 0.092(6) 0.089(6) 0.019(5) -0.003(5) -0.004(5)
O4_5 0.098(6) 0.088(6) 0.090(6) 0.015(5) -0.007(5) -0.010(5)
O5_5 0.125(6) 0.124(7) 0.121(7) 0.012(6) -0.003(6) 0.003(6)
C9_5 0.130(9) 0.129(9) 0.130(9) 0.006(5) -0.004(5) 0.000(5)
C10_5 0.135(8) 0.139(8) 0.140(8) 0.003(5) -0.003(5) -0.004(5)
C11_5 0.151(8) 0.153(9) 0.152(9) 0.001(5) -0.001(5) -0.003(5)
C12_5 0.164(9) 0.165(9) 0.165(9) -0.002(5) -0.001(5) -0.002(5)
C13_5 0.175(9) 0.177(9) 0.176(9) -0.002(5) -0.001(5) 0.001(5)
C14_5 0.181(10) 0.184(10) 0.182(10) -0.001(5) 0.000(5) 0.000(5)
C15_5 0.186(10) 0.187(10) 0.188(10) 0.000(5) 0.000(5) 0.000(5)
C16_5 0.197(14) 0.199(14) 0.193(14) 0.000(10) 0.006(10) -0.002(10)
C1_6 0.100(5) 0.106(5) 0.107(5) -0.005(5) 0.003(5) 0.015(5)
C2_6 0.107(5) 0.108(5) 0.107(5) -0.001(5) 0.002(5) 0.017(4)
C3_6 0.120(6) 0.118(6) 0.111(6) -0.001(5) 0.006(5) 0.021(5)
C4_6 0.129(6) 0.123(6) 0.113(6) -0.001(5) 0.005(5) 0.022(5)
C5_6 0.116(6) 0.114(6) 0.108(5) -0.002(5) 0.002(5) 0.019(5)
C6_6 0.097(5) 0.096(5) 0.102(5) -0.001(4) -0.003(5) 0.014(4)
C7_6 0.097(6) 0.097(6) 0.103(6) 0.001(5) 0.003(5) 0.015(5)
C8_6 0.079(5) 0.080(5) 0.093(5) -0.003(4) -0.012(4) 0.007(4)
O1_6 0.103(6) 0.111(6) 0.106(6) -0.008(5) 0.004(6) 0.020(5)
O2_6 0.093(6) 0.103(6) 0.107(6) -0.005(5) -0.002(5) 0.014(5)
O3_6 0.071(5) 0.073(5) 0.090(5) -0.004(5) -0.023(5) 0.012(5)
O4_6 0.077(6) 0.080(6) 0.094(6) -0.007(5) -0.019(5) 0.002(5)
O5_6 0.190(11) 0.161(10) 0.125(8) -0.008(9) 0.012(9) 0.022(10)
C1_7 0.094(5) 0.096(5) 0.088(5) -0.001(4) 0.010(4) -0.005(5)
C2_7 0.094(5) 0.102(5) 0.095(5) -0.003(4) 0.009(4) -0.004(5)
C3_7 0.100(6) 0.111(6) 0.107(6) -0.004(5) 0.008(5) -0.004(5)
C4_7 0.104(6) 0.114(6) 0.111(6) -0.008(5) 0.006(5) -0.001(5)
C5_7 0.101(6) 0.109(6) 0.104(6) -0.007(5) 0.005(5) -0.003(5)
C6_7 0.092(5) 0.101(5) 0.096(5) -0.006(5) 0.009(4) 0.000(4)
C7_7 0.094(5) 0.100(6) 0.092(5) -0.005(5) 0.008(5) -0.003(5)
C8_7 0.083(5) 0.100(5) 0.091(5) -0.008(5) 0.008(4) 0.000(4)
O1_7 0.096(6) 0.101(6) 0.085(6) -0.001(5) 0.014(5) -0.009(5)
O2_7 0.097(6) 0.094(6) 0.086(6) 0.002(5) 0.015(5) -0.003(5)
O3_7 0.075(5) 0.103(6) 0.091(6) -0.014(5) 0.008(5) 0.002(5)
O4_7 0.082(5) 0.099(6) 0.093(6) -0.013(5) 0.009(5) 0.000(5)
O5_7 0.127(10) 0.130(9) 0.145(10) -0.013(8) -0.012(8) -0.005(8)
C1_8 0.104(5) 0.103(5) 0.096(5) -0.012(5) -0.006(5) 0.010(5)
C2_8 0.106(5) 0.102(5) 0.098(5) -0.010(4) -0.009(5) 0.010(5)
C3_8 0.119(6) 0.107(6) 0.104(6) -0.009(5) -0.013(5) 0.012(5)
C4_8 0.129(6) 0.111(5) 0.112(5) -0.019(5) -0.015(5) 0.016(5)
C5_8 0.111(6) 0.105(6) 0.102(6) -0.019(5) -0.012(5) 0.012(5)
C6_8 0.098(5) 0.097(5) 0.094(5) -0.014(4) -0.010(5) 0.007(4)
C7_8 0.099(6) 0.096(6) 0.096(5) -0.010(5) -0.009(5) 0.005(5)
C8_8 0.090(5) 0.095(5) 0.089(5) -0.014(4) -0.010(5) 0.008(4)
O1_8 0.099(6) 0.103(6) 0.092(6) -0.007(5) -0.006(6) 0.014(5)
O2_8 0.108(6) 0.101(6) 0.093(6) -0.012(6) -0.004(5) 0.013(5)
O3_8 0.086(6) 0.097(6) 0.083(6) -0.015(5) -0.009(5) 0.009(5)
O4_8 0.091(6) 0.091(6) 0.089(6) -0.018(5) -0.013(5) 0.008(5)
O5_8 0.153(7) 0.126(7) 0.132(7) -0.023(6) -0.020(6) 0.022(6)
C9_8 0.125(9) 0.122(9) 0.118(9) -0.004(5) -0.003(5) 0.000(5)
C10_8 0.133(8) 0.129(8) 0.128(8) -0.002(5) -0.001(5) -0.002(5)
C11_8 0.139(8) 0.137(8) 0.136(8) 0.000(5) 0.001(5) -0.002(5)
C12_8 0.143(8) 0.142(9) 0.144(9) 0.000(5) -0.001(5) 0.001(5)
C13_8 0.147(9) 0.147(9) 0.148(9) 0.000(5) 0.001(5) 0.000(5)
C14_8 0.148(9) 0.149(9) 0.149(9) 0.001(5) 0.000(5) 0.000(5)
C15_8 0.150(10) 0.152(10) 0.149(10) -0.001(5) 0.000(5) 0.000(5)
C16_8 0.147(12) 0.150(14) 0.142(14) -0.002(10) 0.002(10) 0.001(10)

loop_
_atom_type_symbol
_atom_type_description
_atom_type_scat_dispersion_real
_atom_type_scat_dispersion_imag
_atom_type_scat_source
C C 0.0030 0.0015 'International Tables Vol C Tables 4.2.6.8 and 6.1.1.4'
H H 0.0000 0.0000 'International Tables Vol C Tables 4.2.6.8 and 6.1.1.4'
Cu Cu 0.3292 1.2013 'International Tables Vol C Tables 4.2.6.8 and 6.1.1.4'
O O 0.0099 0.0057 'International Tables Vol C Tables 4.2.6.8 and 6.1.1.4'

loop_
_geom_angle_atom_site_label_1
_geom_angle_atom_site_label_2
_geom_angle_atom_site_label_3
_geom_angle
_geom_angle_site_symmetry_1
_geom_angle_site_symmetry_3
O1_2 Cu1 O4_3 172.0(6) 6_665 .
O1_2 Cu1 O4_2 89.7(6) 6_665 .
O4_3 Cu1 O4_2 89.7(6) . .
O1_2 Cu1 O4_1 85.3(6) 6_665 .
O4_3 Cu1 O4_1 93.9(6) . .
O4_2 Cu1 O4_1 168.8(6) . .
O1_2 Cu1 O1A 105.0(8) 6_665 .
O4_3 Cu1 O1A 83.0(9) . .
O4_2 Cu1 O1A 87.1(8) . .
O4_1 Cu1 O1A 103.8(9) . .
O1_2 Cu1 O1B 93.7(8) 6_665 .
O4_3 Cu1 O1B 94.2(8) . .
O4_2 Cu1 O1B 103.6(8) . .
O4_1 Cu1 O1B 86.7(8) . .
O1_2 Cu1 Cu2 89.1(4) 6_665 .
O4_3 Cu1 Cu2 82.9(5) . .
O4_2 Cu1 Cu2 86.2(4) . .
O4_1 Cu1 Cu2 83.7(4) . .
O1A Cu1 Cu2 164.4(8) . .
O1B Cu1 Cu2 169.7(7) . .
O3_2 Cu2 O3_3 90.3(6) . .
O3_2 Cu2 O2_2 84.7(6) . 6_665
O3_3 Cu2 O2_2 166.6(6) . 6_665
O3_2 Cu2 O3_1 165.0(6) . .
O3_3 Cu2 O3_1 90.2(6) . .
O2_2 Cu2 O3_1 91.6(6) 6_665 .
O3_2 Cu2 O2A 92.1(11) . .
O3_3 Cu2 O2A 82.3(12) . .
O2_2 Cu2 O2A 110.2(12) 6_665 .
O3_1 Cu2 O2A 102.8(11) . .
O3_2 Cu2 O2B 101.3(8) . .
O3_3 Cu2 O2B 105.3(9) . .
O2_2 Cu2 O2B 87.9(9) 6_665 .
O3_1 Cu2 O2B 93.1(8) . .
O3_2 Cu2 Cu1 81.4(4) . .
O3_3 Cu2 Cu1 87.3(4) . .
O2_2 Cu2 Cu1 79.7(4) 6_665 .
O3_1 Cu2 Cu1 83.7(4) . .
O2A Cu2 Cu1 167.7(12) . .
O2B Cu2 Cu1 167.1(8) . .
O1_7 Cu3 O1_1 170.4(6) . .
O1_7 Cu3 O3_4 87.9(6) . .
O1_1 Cu3 O3_4 89.5(5) . .
O1_7 Cu3 O2_5 89.5(6) . .
O1_1 Cu3 O2_5 90.3(6) . .
O3_4 Cu3 O2_5 163.1(6) . .
O1_7 Cu3 O3A 90.5(11) . .
O1_1 Cu3 O3A 98.7(11) . .
O3_4 Cu3 O3A 87.9(11) . .
O2_5 Cu3 O3A 108.8(11) . .
O1_7 Cu3 O3B 104.0(11) . .
O1_1 Cu3 O3B 85.5(11) . .
O3_4 Cu3 O3B 99.6(10) . .
O2_5 Cu3 O3B 97.2(10) . .
O1_7 Cu3 Cu4 86.4(5) . .
O1_1 Cu3 Cu4 84.0(4) . .
O3_4 Cu3 Cu4 82.3(3) . .
O2_5 Cu3 Cu4 80.8(5) . .
O3A Cu3 Cu4 169.9(10) . .
O3B Cu3 Cu4 169.4(10) . .
O4_4 Cu4 O2_1 87.9(6) . .
O4_4 Cu4 O2_7 88.4(6) . .
O2_1 Cu4 O2_7 165.4(7) . .
O4_4 Cu4 O1_5 169.1(6) . .
O2_1 Cu4 O1_5 87.0(6) . .
O2_7 Cu4 O1_5 94.2(6) . .
O4_4 Cu4 O4A 101.0(8) . .
O2_1 Cu4 O4A 97.8(8) . .
O2_7 Cu4 O4A 96.8(8) . .
O1_5 Cu4 O4A 89.1(8) . .
O4_4 Cu4 O4B 83.6(7) . .
O2_1 Cu4 O4B 97.3(8) . .
O2_7 Cu4 O4B 96.3(8) . .
O1_5 Cu4 O4B 106.6(8) . .
O4_4 Cu4 Cu3 85.3(4) . .
O2_1 Cu4 Cu3 82.3(4) . .
O2_7 Cu4 Cu3 83.3(5) . .
O1_5 Cu4 Cu3 84.6(5) . .
O4A Cu4 Cu3 173.7(7) . .
O4B Cu4 Cu3 168.8(6) . .
O3_5 Cu5 O2_4 167.3(6) . 6_665
O3_5 Cu5 O2_3 96.7(6) . 6_665
O2_4 Cu5 O2_3 87.1(6) 6_665 6_665
O3_5 Cu5 O3_6 87.0(7) . .
O2_4 Cu5 O3_6 87.8(6) 6_665 .
O2_3 Cu5 O3_6 171.9(6) 6_665 .
O3_5 Cu5 O5B 93.6(10) . .
O2_4 Cu5 O5B 98.8(10) 6_665 .
O2_3 Cu5 O5B 86.5(10) 6_665 .
O3_6 Cu5 O5B 100.6(9) . .
O3_5 Cu5 O5A 108.3(10) . .
O2_4 Cu5 O5A 82.6(10) 6_665 .
O2_3 Cu5 O5A 102.5(10) 6_665 .
O3_6 Cu5 O5A 83.1(10) . .
O3_5 Cu5 Cu6 84.9(5) . .
O2_4 Cu5 Cu6 83.3(4) 6_665 .
O2_3 Cu5 Cu6 84.8(5) 6_665 .
O3_6 Cu5 Cu6 88.3(4) . .
O5B Cu5 Cu6 170.9(9) . .
O5A Cu5 Cu6 163.8(9) . .
O1_4 Cu6 O1_3 85.4(6) 6_665 6_665
O1_4 Cu6 O4_5 173.2(6) 6_665 .
O1_3 Cu6 O4_5 93.4(6) 6_665 .
O1_4 Cu6 O4_6 88.8(6) 6_665 .
O1_3 Cu6 O4_6 165.6(6) 6_665 .
O4_5 Cu6 O4_6 90.9(6) . .
O1_4 Cu6 O6A 94.0(8) 6_665 .
O1_3 Cu6 O6A 103.5(7) 6_665 .
O4_5 Cu6 O6A 92.8(8) . .
O4_6 Cu6 O6A 90.0(7) . .
O1_4 Cu6 O6B 97.4(7) 6_665 .
O1_3 Cu6 O6B 88.4(7) 6_665 .
O4_5 Cu6 O6B 89.2(8) . .
O4_6 Cu6 O6B 105.5(7) . .
O1_4 Cu6 Cu5 87.1(4) 6_665 .
O1_3 Cu6 Cu5 83.2(4) 6_665 .
O4_5 Cu6 Cu5 86.1(4) . .
O4_6 Cu6 Cu5 83.4(4) . .
O6A Cu6 Cu5 173.3(6) . .
O6B Cu6 Cu5 170.1(6) . .
O2_6 Cu7 O3_7 87.8(7) . .
O2_6 Cu7 O1_8 90.1(7) . 6_665
O3_7 Cu7 O1_8 171.2(7) . 6_665
O2_6 Cu7 O3_8 171.2(7) . .
O3_7 Cu7 O3_8 88.3(6) . .
O1_8 Cu7 O3_8 92.7(6) 6_665 .
O2_6 Cu7 O7A 81.0(10) . .
O3_7 Cu7 O7A 94.1(9) . .
O1_8 Cu7 O7A 93.9(9) 6_665 .
O3_8 Cu7 O7A 107.1(9) . .
O2_6 Cu7 O7B 103.3(9) . .
O3_7 Cu7 O7B 96.9(9) . .
O1_8 Cu7 O7B 91.8(9) 6_665 .
O3_8 Cu7 O7B 85.0(9) . .
O2_6 Cu7 Cu8 87.0(5) . .
O3_7 Cu7 Cu8 87.1(5) . .
O1_8 Cu7 Cu8 84.3(5) 6_665 .
O3_8 Cu7 Cu8 85.0(4) . .
O7A Cu7 Cu8 167.9(8) . .
O7B Cu7 Cu8 169.0(8) . .
O4_8 Cu8 O1_6 171.2(7) . .
O4_8 Cu8 O4_7 90.2(7) . .
O1_6 Cu8 O4_7 87.3(7) . .
O4_8 Cu8 O2_8 82.7(7) . 6_665
O1_6 Cu8 O2_8 97.7(7) . 6_665
O4_7 Cu8 O2_8 165.0(7) . 6_665
O4_8 Cu8 O8A 87.7(10) . .
O1_6 Cu8 O8A 101.0(10) . .
O4_7 Cu8 O8A 98.6(9) . .
O2_8 Cu8 O8A 94.3(9) 6_665 .
O4_8 Cu8 O8B 93.3(10) . .
O1_6 Cu8 O8B 94.7(11) . .
O4_7 Cu8 O8B 83.7(9) . .
O2_8 Cu8 O8B 109.8(9) 6_665 .
O4_8 Cu8 Cu7 86.1(5) . .
O1_6 Cu8 Cu7 85.2(5) . .
O4_7 Cu8 Cu7 82.1(5) . .
O2_8 Cu8 Cu7 84.2(5) 6_665 .
O8A Cu8 Cu7 173.8(9) . .
O8B Cu8 Cu7 165.8(8) . .
O5_3 O1Q O1W 126(5) 7_456 .
O1_1 C1_1 O2_1 114.1(14) . .
O1_1 C1_1 C2_1 119.3(16) . .
O2_1 C1_1 C2_1 121.6(15) . .
C3_1 C2_1 C7_1 122.4(15) . .
C3_1 C2_1 C1_1 120.9(15) . .
C7_1 C2_1 C1_1 116.7(16) . .
C4_1 C3_1 C2_1 120.6(18) . .
C4_1 C3_1 H3_1 119.7 . .
C2_1 C3_1 H3_1 119.7 . .
C3_1 C4_1 C5_1 122.4(18) . .
C3_1 C4_1 O5_1 116(2) . .
C5_1 C4_1 O5_1 121(2) . .
C4_1 C5_1 C6_1 117.5(18) . .
C4_1 C5_1 H5_1 121.2 . .
C6_1 C5_1 H5_1 121.2 . .
C7_1 C6_1 C5_1 123.0(17) . .
C7_1 C6_1 C8_1 119.6(19) . .
C5_1 C6_1 C8_1 117.5(19) . .
C6_1 C7_1 C2_1 114.1(17) . .
C6_1 C7_1 H7_1 123.0 . .
C2_1 C7_1 H7_1 123.0 . .
O4_1 C8_1 O3_1 123.2(17) . .
O4_1 C8_1 C6_1 120(2) . .
O3_1 C8_1 C6_1 116.7(19) . .
C1_1 O1_1 Cu3 127.2(12) . .
C1_1 O2_1 Cu4 129.4(12) . .
C8_1 O3_1 Cu2 124.6(13) . .
C8_1 O4_1 Cu1 124.1(14) . .
C4_1 O5_1 H5A_1 109.5 . .
O2_2 C1_2 O1_2 121.4(13) . .
O2_2 C1_2 C2_2 121.3(14) . .
O1_2 C1_2 C2_2 116.6(14) . .
C3_2 C2_2 C7_2 122.8(14) . .
C3_2 C2_2 C1_2 122.0(14) . .
C7_2 C2_2 C1_2 115.2(14) . .
C4_2 C3_2 C2_2 115.3(16) . .
C4_2 C3_2 H3_2 122.4 . .
C2_2 C3_2 H3_2 122.4 . .
C5_2 C4_2 C3_2 124.9(15) . .
C5_2 C4_2 O5_2 124.7(16) . .
C3_2 C4_2 O5_2 110.4(15) . .
C6_2 C5_2 C4_2 121.4(18) . .
C6_2 C5_2 H5_2 119.3 . .
C4_2 C5_2 H5_2 119.3 . .
C5_2 C6_2 C8_2 128.1(18) . .
C5_2 C6_2 C7_2 117.4(16) . .
C8_2 C6_2 C7_2 114.5(17) . .
C2_2 C7_2 C6_2 118.1(15) . .
C2_2 C7_2 H7_2 120.9 . .
C6_2 C7_2 H7_2 120.9 . .
O3_2 C8_2 O4_2 121.8(17) . .
O3_2 C8_2 C6_2 127.0(19) . .
O4_2 C8_2 C6_2 110.9(17) . .
C1_2 O1_2 Cu1 118.8(10) . 11_646
C1_2 O2_2 Cu2 130.7(10) . 11_646
C8_2 O3_2 Cu2 131.3(13) . .
C8_2 O4_2 Cu1 119.1(12) . .
C4_2 O5_2 C9_2 119.5(8) . .
C10_2 C9_2 O5_2 114.2(8) . .
C10_2 C9_2 H9A_2 108.7 . .
O5_2 C9_2 H9A_2 108.7 . .
C10_2 C9_2 H9B_2 108.7 . .
O5_2 C9_2 H9B_2 108.7 . .
H9A_2 C9_2 H9B_2 107.6 . .
C11_2 C10_2 C9_2 115.6(8) . .
C11_2 C10_2 H10A_2 108.4 . .
C9_2 C10_2 H10A_2 108.4 . .
C11_2 C10_2 H10B_2 108.4 . .
C9_2 C10_2 H10B_2 108.4 . .
H10A_2 C10_2 H10B_2 107.4 . .
C10_2 C11_2 C12_2 115.4(8) . .
C10_2 C11_2 H11A_2 108.4 . .
C12_2 C11_2 H11A_2 108.4 . .
C10_2 C11_2 H11B_2 108.4 . .
C12_2 C11_2 H11B_2 108.4 . .
H11A_2 C11_2 H11B_2 107.5 . .
C11_2 C12_2 C13_2 115.1(8) . .
C11_2 C12_2 H12A_2 108.5 . .
C13_2 C12_2 H12A_2 108.5 . .
C11_2 C12_2 H12B_2 108.5 . .
C13_2 C12_2 H12B_2 108.5 . .
H12A_2 C12_2 H12B_2 107.5 . .
C14_2 C13_2 C12_2 115.1(8) . .
C14_2 C13_2 H13A_2 108.5 . .
C12_2 C13_2 H13A_2 108.5 . .
C14_2 C13_2 H13B_2 108.5 . .
C12_2 C13_2 H13B_2 108.5 . .
H13A_2 C13_2 H13B_2 107.5 . .
C13_2 C14_2 C15_2 115.1(8) . .
C13_2 C14_2 H14A_2 108.5 . .
C15_2 C14_2 H14A_2 108.5 . .
C13_2 C14_2 H14B_2 108.5 . .
C15_2 C14_2 H14B_2 108.5 . .
H14A_2 C14_2 H14B_2 107.5 . .
C14_2 C15_2 C16_2 114.8(8) . .
C14_2 C15_2 H15A_2 108.6 . .
C16_2 C15_2 H15A_2 108.6 . .
C14_2 C15_2 H15B_2 108.6 . .
C16_2 C15_2 H15B_2 108.6 . .
H15A_2 C15_2 H15B_2 107.6 . .
C15_2 C16_2 H16A_2 109.5 . .
C15_2 C16_2 H16B_2 109.5 . .
H16A_2 C16_2 H16B_2 109.5 . .
C15_2 C16_2 H16C_2 109.5 . .
H16A_2 C16_2 H16C_2 109.5 . .
H16B_2 C16_2 H16C_2 109.5 . .
O2_3 C1_3 O1_3 118.2(13) . .
O2_3 C1_3 C2_3 121.6(15) . .
O1_3 C1_3 C2_3 115.8(14) . .
C3_3 C2_3 C7_3 124.0(14) . .
C3_3 C2_3 C1_3 119.0(14) . .
C7_3 C2_3 C1_3 117.0(14) . .
C2_3 C3_3 C4_3 116.5(16) . .
C2_3 C3_3 H3_3 121.7 . .
C4_3 C3_3 H3_3 121.7 . .
C5_3 C4_3 O5_3 119.6(18) . .
C5_3 C4_3 C3_3 120.9(15) . .
O5_3 C4_3 C3_3 119.5(17) . .
C6_3 C5_3 C4_3 122.5(18) . .
C6_3 C5_3 H5_3 118.7 . .
C4_3 C5_3 H5_3 118.7 . .
C5_3 C6_3 C7_3 120.9(17) . .
C5_3 C6_3 C8_3 124.1(19) . .
C7_3 C6_3 C8_3 115.0(18) . .
C2_3 C7_3 C6_3 115.1(16) . .
C2_3 C7_3 H7_3 122.4 . .
C6_3 C7_3 H7_3 122.4 . .
O3_3 C8_3 O4_3 122.6(17) . .
O3_3 C8_3 C6_3 124(2) . .
O4_3 C8_3 C6_3 112.9(18) . .
C1_3 O1_3 Cu6 123.2(11) . 11_646
C1_3 O2_3 Cu5 128.4(12) . 11_646
C8_3 O3_3 Cu2 123.9(13) . .
C8_3 O4_3 Cu1 123.2(13) . .
C4_3 O5_3 H5A_3 109.5 . .
O1_4 C1_4 O2_4 120.8(11) . .
O1_4 C1_4 C2_4 117.0(13) . .
O2_4 C1_4 C2_4 122.3(13) . .
C3_4 C2_4 C1_4 120.5(13) . .
C3_4 C2_4 C7_4 122.4(12) . .
C1_4 C2_4 C7_4 117.1(12) . .
C2_4 C3_4 C4_4 116.2(15) . .
C2_4 C3_4 H3_4 121.9 . .
C4_4 C3_4 H3_4 121.9 . .
C5_4 C4_4 O5_4 118.3(16) . .
C5_4 C4_4 C3_4 121.1(14) . .
O5_4 C4_4 C3_4 120.6(15) . .
C6_4 C5_4 C4_4 121.0(16) . .
C6_4 C5_4 H5_4 119.5 . .
C4_4 C5_4 H5_4 119.5 . .
C5_4 C6_4 C7_4 124.9(15) . .
C5_4 C6_4 C8_4 119.5(16) . .
C7_4 C6_4 C8_4 115.6(16) . .
C6_4 C7_4 C2_4 114.5(14) . .
C6_4 C7_4 H7_4 122.7 . .
C2_4 C7_4 H7_4 122.7 . .
O3_4 C8_4 O4_4 119.7(14) . .
O3_4 C8_4 C6_4 117.0(15) . .
O4_4 C8_4 C6_4 123.1(15) . .
C1_4 O1_4 Cu6 121.5(10) . 11_646
C1_4 O2_4 Cu5 127.2(9) . 11_646
C8_4 O3_4 Cu3 124.5(10) . .
C8_4 O4_4 Cu4 128.0(11) . .
C4_4 O5_4 C9_4 120.4(9) . .
O5_4 C9_4 C10_4 114.5(8) . .
O5_4 C9_4 H9A_4 108.6 . .
C10_4 C9_4 H9A_4 108.6 . .
O5_4 C9_4 H9B_4 108.6 . .
C10_4 C9_4 H9B_4 108.6 . .
H9A_4 C9_4 H9B_4 107.6 . .
C11_4 C10_4 C9_4 114.7(8) . .
C11_4 C10_4 H10A_4 108.6 . .
C9_4 C10_4 H10A_4 108.6 . .
C11_4 C10_4 H10B_4 108.6 . .
C9_4 C10_4 H10B_4 108.6 . .
H10A_4 C10_4 H10B_4 107.6 . .
C10_4 C11_4 C12_4 114.8(8) . .
C10_4 C11_4 H11A_4 108.6 . .
C12_4 C11_4 H11A_4 108.6 . .
C10_4 C11_4 H11B_4 108.6 . .
C12_4 C11_4 H11B_4 108.6 . .
H11A_4 C11_4 H11B_4 107.6 . .
C13_4 C12_4 C11_4 114.8(8) . .
C13_4 C12_4 H12A_4 108.6 . .
C11_4 C12_4 H12A_4 108.6 . .
C13_4 C12_4 H12B_4 108.6 . .
C11_4 C12_4 H12B_4 108.6 . .
H12A_4 C12_4 H12B_4 107.5 . .
C12_4 C13_4 C14_4 114.9(8) . .
C12_4 C13_4 H13A_4 108.5 . .
C14_4 C13_4 H13A_4 108.5 . .
C12_4 C13_4 H13B_4 108.5 . .
C14_4 C13_4 H13B_4 108.5 . .
H13A_4 C13_4 H13B_4 107.5 . .
C13_4 C14_4 C15_4 114.7(8) . .
C13_4 C14_4 H14A_4 108.6 . .
C15_4 C14_4 H14A_4 108.6 . .
C13_4 C14_4 H14B_4 108.6 . .
C15_4 C14_4 H14B_4 108.6 . .
H14A_4 C14_4 H14B_4 107.6 . .
C16_4 C15_4 C14_4 114.6(8) . .
C16_4 C15_4 H15A_4 108.6 . .
C14_4 C15_4 H15A_4 108.6 . .
C16_4 C15_4 H15B_4 108.6 . .
C14_4 C15_4 H15B_4 108.6 . .
H15A_4 C15_4 H15B_4 107.6 . .
C15_4 C16_4 H16A_4 109.5 . .
C15_4 C16_4 H16B_4 109.5 . .
H16A_4 C16_4 H16B_4 109.5 . .
C15_4 C16_4 H16C_4 109.5 . .
H16A_4 C16_4 H16C_4 109.5 . .
H16B_4 C16_4 H16C_4 109.5 . .
O1_5 C1_5 O2_5 123.3(15) . .
O1_5 C1_5 C2_5 122.3(18) . .
O2_5 C1_5 C2_5 113.9(17) . .
C3_5 C2_5 C7_5 119.7(17) . .
C3_5 C2_5 C1_5 118.3(17) . .
C7_5 C2_5 C1_5 122.0(17) . .
C2_5 C3_5 C4_5 119(2) . .
C2_5 C3_5 H3_5 120.6 . .
C4_5 C3_5 H3_5 120.6 . .
C3_5 C4_5 C5_5 126.9(18) . .
C3_5 C4_5 O5_5 110.7(17) . .
C5_5 C4_5 O5_5 122.3(16) . .
C4_5 C5_5 C6_5 117(2) . .
C4_5 C5_5 H5_5 121.5 . .
C6_5 C5_5 H5_5 121.5 . .
C5_5 C6_5 C7_5 111.1(18) . .
C5_5 C6_5 C8_5 126(2) . .
C7_5 C6_5 C8_5 123(2) . .
C2_5 C7_5 C6_5 126.5(19) . .
C2_5 C7_5 H7_5 116.8 . .
C6_5 C7_5 H7_5 116.8 . .
O3_5 C8_5 O4_5 126.6(18) . .
O3_5 C8_5 C6_5 124(2) . .
O4_5 C8_5 C6_5 109.8(19) . .
C1_5 O1_5 Cu4 125.1(13) . .
C1_5 O2_5 Cu3 125.6(12) . .
C8_5 O3_5 Cu5 125.8(14) . .
C8_5 O4_5 Cu6 116.3(13) . .
C4_5 O5_5 C9_5 121.1(8) . .
O5_5 C9_5 C10_5 113.8(8) . .
O5_5 C9_5 H9A_5 108.8 . .
C10_5 C9_5 H9A_5 108.8 . .
O5_5 C9_5 H9B_5 108.8 . .
C10_5 C9_5 H9B_5 108.8 . .
H9A_5 C9_5 H9B_5 107.7 . .
C11_5 C10_5 C9_5 113.6(7) . .
C11_5 C10_5 H10A_5 108.8 . .
C9_5 C10_5 H10A_5 108.8 . .
C11_5 C10_5 H10B_5 108.8 . .
C9_5 C10_5 H10B_5 108.8 . .
H10A_5 C10_5 H10B_5 107.7 . .
C12_5 C11_5 C10_5 114.1(7) . .
C12_5 C11_5 H11A_5 108.7 . .
C10_5 C11_5 H11A_5 108.7 . .
C12_5 C11_5 H11B_5 108.7 . .
C10_5 C11_5 H11B_5 108.7 . .
H11A_5 C11_5 H11B_5 107.6 . .
C11_5 C12_5 C13_5 114.8(8) . .
C11_5 C12_5 H12A_5 108.6 . .
C13_5 C12_5 H12A_5 108.6 . .
C11_5 C12_5 H12B_5 108.6 . .
C13_5 C12_5 H12B_5 108.6 . .
H12A_5 C12_5 H12B_5 107.5 . .
C12_5 C13_5 C14_5 113.0(7) . .
C12_5 C13_5 H13A_5 109.0 . .
C14_5 C13_5 H13A_5 109.0 . .
C12_5 C13_5 H13B_5 109.0 . .
C14_5 C13_5 H13B_5 109.0 . .
H13A_5 C13_5 H13B_5 107.8 . .
C15_5 C14_5 C13_5 113.1(7) . .
C15_5 C14_5 H14A_5 109.0 . .
C13_5 C14_5 H14A_5 109.0 . .
C15_5 C14_5 H14B_5 109.0 . .
C13_5 C14_5 H14B_5 109.0 . .
H14A_5 C14_5 H14B_5 107.8 . .
C16_5 C15_5 C14_5 114.7(8) . .
C16_5 C15_5 H15A_5 108.6 . .
C14_5 C15_5 H15A_5 108.6 . .
C16_5 C15_5 H15B_5 108.6 . .
C14_5 C15_5 H15B_5 108.6 . .
H15A_5 C15_5 H15B_5 107.6 . .
C15_5 C16_5 H16A_5 109.5 . .
C15_5 C16_5 H16B_5 109.5 . .
H16A_5 C16_5 H16B_5 109.5 . .
C15_5 C16_5 H16C_5 109.5 . .
H16A_5 C16_5 H16C_5 109.5 . .
H16B_5 C16_5 H16C_5 109.5 . .
O1_6 C1_6 O2_6 121.7(15) . .
O1_6 C1_6 C2_6 118.6(17) . .
O2_6 C1_6 C2_6 119.7(18) . .
C3_6 C2_6 C7_6 117.6(16) . .
C3_6 C2_6 C1_6 123.5(17) . .
C7_6 C2_6 C1_6 118.9(19) . .
C2_6 C3_6 C4_6 119.7(18) . .
C2_6 C3_6 H3_6 120.1 . .
C4_6 C3_6 H3_6 120.1 . .
C5_6 C4_6 O5_6 123(2) . .
C5_6 C4_6 C3_6 121.7(17) . .
O5_6 C4_6 C3_6 115.2(19) . .
C4_6 C5_6 C6_6 116.6(18) . .
C4_6 C5_6 H5_6 121.7 . .
C6_6 C5_6 H5_6 121.7 . .
C7_6 C6_6 C5_6 122.2(18) . .
C7_6 C6_6 C8_6 118.8(19) . .
C5_6 C6_6 C8_6 118.9(18) . .
C6_6 C7_6 C2_6 122.1(19) . .
C6_6 C7_6 H7_6 119.0 . .
C2_6 C7_6 H7_6 119.0 . .
O3_6 C8_6 O4_6 129.2(17) . .
O3_6 C8_6 C6_6 118.8(17) . .
O4_6 C8_6 C6_6 110.1(17) . .
C1_6 O1_6 Cu8 123.7(14) . .
C1_6 O2_6 Cu7 122.2(12) . .
C8_6 O3_6 Cu5 119.6(12) . .
C8_6 O4_6 Cu6 118.0(13) . .
C4_6 O5_6 H5A_6 109.5 . .
O1_7 C1_7 O2_7 127.9(14) . .
O1_7 C1_7 C2_7 116.6(15) . .
O2_7 C1_7 C2_7 115.5(14) . .
C3_7 C2_7 C7_7 113.4(15) . .
C3_7 C2_7 C1_7 125.3(15) . .
C7_7 C2_7 C1_7 121.3(14) . .
C2_7 C3_7 C4_7 128.9(18) . .
C2_7 C3_7 H3_7 115.5 . .
C4_7 C3_7 H3_7 115.5 . .
C3_7 C4_7 O5_7 126.6(19) . .
C3_7 C4_7 C5_7 112.5(16) . .
O5_7 C4_7 C5_7 121.0(18) . .
C6_7 C5_7 C4_7 122.1(18) . .
C6_7 C5_7 H5_7 119.0 . .
C4_7 C5_7 H5_7 119.0 . .
C7_7 C6_7 C5_7 118.2(18) . .
C7_7 C6_7 C8_7 121(2) . .
C5_7 C6_7 C8_7 121(2) . .
C6_7 C7_7 C2_7 124.9(18) . .
C6_7 C7_7 H7_7 117.6 . .
C2_7 C7_7 H7_7 117.6 . .
O4_7 C8_7 O3_7 123.7(18) . .
O4_7 C8_7 C6_7 117(2) . .
O3_7 C8_7 C6_7 119(2) . .
C1_7 O1_7 Cu3 118.3(12) . .
C1_7 O2_7 Cu4 122.0(11) . .
C8_7 O3_7 Cu7 118.8(13) . .
C8_7 O4_7 Cu8 128.1(14) . .
C4_7 O5_7 H5A_7 109.5 . .
O2_8 C1_8 O1_8 123.6(17) . .
O2_8 C1_8 C2_8 127.1(17) . .
O1_8 C1_8 C2_8 107.9(15) . .
C7_8 C2_8 C3_8 118.6(17) . .
C7_8 C2_8 C1_8 128.0(16) . .
C3_8 C2_8 C1_8 113.5(15) . .
C4_8 C3_8 C2_8 118.3(19) . .
C4_8 C3_8 H3_8 120.8 . .
C2_8 C3_8 H3_8 120.8 . .
C3_8 C4_8 C5_8 125.6(17) . .
C3_8 C4_8 O5_8 120.8(19) . .
C5_8 C4_8 O5_8 113.6(17) . .
C4_8 C5_8 C6_8 113.6(19) . .
C4_8 C5_8 H5_8 123.2 . .
C6_8 C5_8 H5_8 123.2 . .
C7_8 C6_8 C5_8 121.7(19) . .
C7_8 C6_8 C8_8 126(2) . .
C5_8 C6_8 C8_8 112.0(19) . .
C6_8 C7_8 C2_8 122(2) . .
C6_8 C7_8 H7_8 118.9 . .
C2_8 C7_8 H7_8 118.9 . .
O4_8 C8_8 O3_8 123.3(18) . .
O4_8 C8_8 C6_8 129(2) . .
O3_8 C8_8 C6_8 106.9(18) . .
C1_8 O1_8 Cu7 120.4(12) . 11_646
C1_8 O2_8 Cu8 125.8(15) . 11_646
C8_8 O3_8 Cu7 119.2(12) . .
C8_8 O4_8 Cu8 126.4(14) . .
C4_8 O5_8 C9_8 118.3(8) . .
C10_8 C9_8 O5_8 114.6(8) . .
C10_8 C9_8 H9A_8 108.6 . .
O5_8 C9_8 H9A_8 108.6 . .
C10_8 C9_8 H9B_8 108.6 . .
O5_8 C9_8 H9B_8 108.6 . .
H9A_8 C9_8 H9B_8 107.6 . .
C9_8 C10_8 C11_8 114.8(8) . .
C9_8 C10_8 H10A_8 108.6 . .
C11_8 C10_8 H10A_8 108.6 . .
C9_8 C10_8 H10B_8 108.6 . .
C11_8 C10_8 H10B_8 108.6 . .
H10A_8 C10_8 H10B_8 107.5 . .
C12_8 C11_8 C10_8 114.5(8) . .
C12_8 C11_8 H11A_8 108.6 . .
C10_8 C11_8 H11A_8 108.6 . .
C12_8 C11_8 H11B_8 108.6 . .
C10_8 C11_8 H11B_8 108.6 . .
H11A_8 C11_8 H11B_8 107.6 . .
C13_8 C12_8 C11_8 114.9(8) . .
C13_8 C12_8 H12A_8 108.5 . .
C11_8 C12_8 H12A_8 108.5 . .
C13_8 C12_8 H12B_8 108.5 . .
C11_8 C12_8 H12B_8 108.5 . .
H12A_8 C12_8 H12B_8 107.5 . .
C14_8 C13_8 C12_8 115.0(8) . .
C14_8 C13_8 H13A_8 108.5 . .
C12_8 C13_8 H13A_8 108.5 . .
C14_8 C13_8 H13B_8 108.5 . .
C12_8 C13_8 H13B_8 108.5 . .
H13A_8 C13_8 H13B_8 107.5 . .
C13_8 C14_8 C15_8 115.1(8) . .
C13_8 C14_8 H14A_8 108.5 . .
C15_8 C14_8 H14A_8 108.5 . .
C13_8 C14_8 H14B_8 108.5 . .
C15_8 C14_8 H14B_8 108.5 . .
H14A_8 C14_8 H14B_8 107.5 . .
C14_8 C15_8 C16_8 114.3(8) . .
C14_8 C15_8 H15A_8 108.7 . .
C16_8 C15_8 H15A_8 108.7 . .
C14_8 C15_8 H15B_8 108.7 . .
C16_8 C15_8 H15B_8 108.7 . .
H15A_8 C15_8 H15B_8 107.6 . .
C15_8 C16_8 H16A_8 109.5 . .
C15_8 C16_8 H16B_8 109.5 . .
H16A_8 C16_8 H16B_8 109.5 . .
C15_8 C16_8 H16C_8 109.5 . .
H16A_8 C16_8 H16C_8 109.5 . .
H16B_8 C16_8 H16C_8 109.5 . .

loop_
_geom_bond_atom_site_label_1
_geom_bond_atom_site_label_2
_geom_bond_distance
_geom_bond_site_symmetry_2
Cu1 O1_2 1.931(13) 6_665
Cu1 O4_3 1.953(15) .
Cu1 O4_2 1.999(14) .
Cu1 O4_1 2.003(15) .
Cu1 O1A 2.241(7) .
Cu1 O1B 2.242(7) .
Cu1 Cu2 2.597(3) .
Cu2 O3_2 1.902(14) .
Cu2 O3_3 1.903(14) .
Cu2 O2_2 1.940(13) 6_665
Cu2 O3_1 1.978(15) .
Cu2 O2A 2.245(7) .
Cu2 O2B 2.250(7) .
Cu3 O1_7 1.981(15) .
Cu3 O1_1 1.987(15) .
Cu3 O3_4 2.009(11) .
Cu3 O2_5 2.044(15) .
Cu3 O3A 2.248(7) .
Cu3 O3B 2.251(7) .
Cu3 Cu4 2.636(4) .
Cu4 O4_4 1.841(12) .
Cu4 O2_1 1.920(15) .
Cu4 O2_7 1.970(15) .
Cu4 O1_5 1.981(16) .
Cu4 O4A 2.240(7) .
Cu4 O4B 2.246(7) .
Cu5 O3_5 1.862(15) .
Cu5 O2_4 1.872(12) 6_665
Cu5 O2_3 1.878(15) 6_665
Cu5 O3_6 1.897(14) .
Cu5 O5B 2.246(7) .
Cu5 O5A 2.249(7) .
Cu5 Cu6 2.596(4) .
Cu6 O1_4 1.910(13) 6_665
Cu6 O1_3 1.969(15) 6_665
Cu6 O4_5 2.011(15) .
Cu6 O4_6 2.030(15) .
Cu6 O6A 2.238(7) .
Cu6 O6B 2.240(7) .
Cu7 O2_6 1.872(16) .
Cu7 O3_7 1.963(15) .
Cu7 O1_8 2.003(16) 6_665
Cu7 O3_8 2.021(16) .
Cu7 O7A 2.247(7) .
Cu7 O7B 2.249(7) .
Cu7 Cu8 2.599(4) .
Cu8 O4_8 1.878(15) .
Cu8 O1_6 1.893(16) .
Cu8 O4_7 1.908(16) .
Cu8 O2_8 1.971(16) 6_665
Cu8 O8A 2.02(2) .
Cu8 O8B 2.247(7) .
O1W O1Q 1.502(7) .
O1Q O5_3 1.38(7) 7_456
C1_1 O1_1 1.232(19) .
C1_1 O2_1 1.359(18) .
C1_1 C2_1 1.455(7) .
C2_1 C3_1 1.39(2) .
C2_1 C7_1 1.43(2) .
C3_1 C4_1 1.33(2) .
C3_1 H3_1 0.9500 .
C4_1 C5_1 1.36(2) .
C4_1 O5_1 1.432(7) .
C5_1 C6_1 1.44(2) .
C5_1 H5_1 0.9500 .
C6_1 C7_1 1.40(2) .
C6_1 C8_1 1.449(7) .
C7_1 H7_1 0.9500 .
C8_1 O4_1 1.21(2) .
C8_1 O3_1 1.25(2) .
O5_1 H5A_1 0.8400 .
C1_2 O2_2 1.247(17) .
C1_2 O1_2 1.304(18) .
C1_2 C2_2 1.455(7) .
C2_2 C3_2 1.40(2) .
C2_2 C7_2 1.43(2) .
C3_2 C4_2 1.39(2) .
C3_2 H3_2 0.9500 .
C4_2 C5_2 1.39(2) .
C4_2 O5_2 1.427(7) .
C5_2 C6_2 1.35(2) .
C5_2 H5_2 0.9500 .
C6_2 C8_2 1.448(7) .
C6_2 C7_2 1.49(2) .
C7_2 H7_2 0.9500 .
C8_2 O3_2 1.222(19) .
C8_2 O4_2 1.28(2) .
O5_2 C9_2 1.530(7) .
C9_2 C10_2 1.518(7) .
C9_2 H9A_2 0.9900 .
C9_2 H9B_2 0.9900 .
C10_2 C11_2 1.515(7) .
C10_2 H10A_2 0.9900 .
C10_2 H10B_2 0.9900 .
C11_2 C12_2 1.517(7) .
C11_2 H11A_2 0.9900 .
C11_2 H11B_2 0.9900 .
C12_2 C13_2 1.519(7) .
C12_2 H12A_2 0.9900 .
C12_2 H12B_2 0.9900 .
C13_2 C14_2 1.517(7) .
C13_2 H13A_2 0.9900 .
C13_2 H13B_2 0.9900 .
C14_2 C15_2 1.518(7) .
C14_2 H14A_2 0.9900 .
C14_2 H14B_2 0.9900 .
C15_2 C16_2 1.520(7) .
C15_2 H15A_2 0.9900 .
C15_2 H15B_2 0.9900 .
C16_2 H16A_2 0.9800 .
C16_2 H16B_2 0.9800 .
C16_2 H16C_2 0.9800 .
C1_3 O2_3 1.234(18) .
C1_3 O1_3 1.321(19) .
C1_3 C2_3 1.452(7) .
C2_3 C3_3 1.34(2) .
C2_3 C7_3 1.38(2) .
C3_3 C4_3 1.43(2) .
C3_3 H3_3 0.9500 .
C4_3 C5_3 1.32(2) .
C4_3 O5_3 1.429(7) .
C5_3 C6_3 1.30(2) .
C5_3 H5_3 0.9500 .
C6_3 C7_3 1.45(2) .
C6_3 C8_3 1.458(7) .
C7_3 H7_3 0.9500 .
C8_3 O3_3 1.22(2) .
C8_3 O4_3 1.36(2) .
O5_3 H5A_3 0.8400 .
C1_4 O1_4 1.302(17) .
C1_4 O2_4 1.325(17) .
C1_4 C2_4 1.456(7) .
C2_4 C3_4 1.41(2) .
C2_4 C7_4 1.482(19) .
C3_4 C4_4 1.43(2) .
C3_4 H3_4 0.9500 .
C4_4 C5_4 1.37(2) .
C4_4 O5_4 1.428(7) .
C5_4 C6_4 1.34(2) .
C5_4 H5_4 0.9500 .
C6_4 C7_4 1.37(2) .
C6_4 C8_4 1.458(7) .
C7_4 H7_4 0.9500 .
C8_4 O3_4 1.253(18) .
C8_4 O4_4 1.318(18) .
O5_4 C9_4 1.521(7) .
C9_4 C10_4 1.522(7) .
C9_4 H9A_4 0.9900 .
C9_4 H9B_4 0.9900 .
C10_4 C11_4 1.519(7) .
C10_4 H10A_4 0.9900 .
C10_4 H10B_4 0.9900 .
C11_4 C12_4 1.520(7) .
C11_4 H11A_4 0.9900 .
C11_4 H11B_4 0.9900 .
C12_4 C13_4 1.519(7) .
C12_4 H12A_4 0.9900 .
C12_4 H12B_4 0.9900 .
C13_4 C14_4 1.520(7) .
C13_4 H13A_4 0.9900 .
C13_4 H13B_4 0.9900 .
C14_4 C15_4 1.521(7) .
C14_4 H14A_4 0.9900 .
C14_4 H14B_4 0.9900 .
C15_4 C16_4 1.521(7) .
C15_4 H15A_4 0.9900 .
C15_4 H15B_4 0.9900 .
C16_4 H16A_4 0.9800 .
C16_4 H16B_4 0.9800 .
C16_4 H16C_4 0.9800 .
C1_5 O1_5 1.20(2) .
C1_5 O2_5 1.22(2) .
C1_5 C2_5 1.448(7) .
C2_5 C3_5 1.29(2) .
C2_5 C7_5 1.29(2) .
C3_5 C4_5 1.32(2) .
C3_5 H3_5 0.9500 .
C4_5 C5_5 1.34(2) .
C4_5 O5_5 1.421(7) .
C5_5 C6_5 1.43(2) .
C5_5 H5_5 0.9500 .
C6_5 C7_5 1.45(2) .
C6_5 C8_5 1.455(7) .
C7_5 H7_5 0.9500 .
C8_5 O3_5 1.27(2) .
C8_5 O4_5 1.31(2) .
O5_5 C9_5 1.516(7) .
C9_5 C10_5 1.528(7) .
C9_5 H9A_5 0.9900 .
C9_5 H9B_5 0.9900 .
C10_5 C11_5 1.524(7) .
C10_5 H10A_5 0.9900 .
C10_5 H10B_5 0.9900 .
C11_5 C12_5 1.516(7) .
C11_5 H11A_5 0.9900 .
C11_5 H11B_5 0.9900 .
C12_5 C13_5 1.523(7) .
C12_5 H12A_5 0.9900 .
C12_5 H12B_5 0.9900 .
C13_5 C14_5 1.531(7) .
C13_5 H13A_5 0.9900 .
C13_5 H13B_5 0.9900 .
C14_5 C15_5 1.526(7) .
C14_5 H14A_5 0.9900 .
C14_5 H14B_5 0.9900 .
C15_5 C16_5 1.518(7) .
C15_5 H15A_5 0.9900 .
C15_5 H15B_5 0.9900 .
C16_5 H16A_5 0.9800 .
C16_5 H16B_5 0.9800 .
C16_5 H16C_5 0.9800 .
C1_6 O1_6 1.33(2) .
C1_6 O2_6 1.35(2) .
C1_6 C2_6 1.455(7) .
C2_6 C3_6 1.38(2) .
C2_6 C7_6 1.40(2) .
C3_6 C4_6 1.45(2) .
C3_6 H3_6 0.9500 .
C4_6 C5_6 1.39(2) .
C4_6 O5_6 1.436(7) .
C5_6 C6_6 1.40(2) .
C5_6 H5_6 0.9500 .
C6_6 C7_6 1.38(2) .
C6_6 C8_6 1.458(7) .
C7_6 H7_6 0.9500 .
C8_6 O3_6 1.26(2) .
C8_6 O4_6 1.29(2) .
O5_6 H5A_6 0.8400 .
C1_7 O1_7 1.270(19) .
C1_7 O2_7 1.27(2) .
C1_7 C2_7 1.455(7) .
C2_7 C3_7 1.40(2) .
C2_7 C7_7 1.41(2) .
C3_7 C4_7 1.40(2) .
C3_7 H3_7 0.9500 .
C4_7 O5_7 1.436(7) .
C4_7 C5_7 1.46(2) .
C5_7 C6_7 1.42(2) .
C5_7 H5_7 0.9500 .
C6_7 C7_7 1.38(2) .
C6_7 C8_7 1.450(7) .
C7_7 H7_7 0.9500 .
C8_7 O4_7 1.26(2) .
C8_7 O3_7 1.28(2) .
O5_7 H5A_7 0.8400 .
C1_8 O2_8 1.18(2) .
C1_8 O1_8 1.34(2) .
C1_8 C2_8 1.451(7) .
C2_8 C7_8 1.34(2) .
C2_8 C3_8 1.40(2) .
C3_8 C4_8 1.34(2) .
C3_8 H3_8 0.9500 .
C4_8 C5_8 1.37(2) .
C4_8 O5_8 1.440(7) .
C5_8 C6_8 1.41(2) .
C5_8 H5_8 0.9500 .
C6_8 C7_8 1.34(2) .
C6_8 C8_8 1.449(7) .
C7_8 H7_8 0.9500 .
C8_8 O4_8 1.28(2) .
C8_8 O3_8 1.34(2) .
O5_8 C9_8 1.529(7) .
C9_8 C10_8 1.515(7) .
C9_8 H9A_8 0.9900 .
C9_8 H9B_8 0.9900 .
C10_8 C11_8 1.522(7) .
C10_8 H10A_8 0.9900 .
C10_8 H10B_8 0.9900 .
C11_8 C12_8 1.519(7) .
C11_8 H11A_8 0.9900 .
C11_8 H11B_8 0.9900 .
C12_8 C13_8 1.518(7) .
C12_8 H12A_8 0.9900 .
C12_8 H12B_8 0.9900 .
C13_8 C14_8 1.516(7) .
C13_8 H13A_8 0.9900 .
C13_8 H13B_8 0.9900 .
C14_8 C15_8 1.521(7) .
C14_8 H14A_8 0.9900 .
C14_8 H14B_8 0.9900 .
C15_8 C16_8 1.523(7) .
C15_8 H15A_8 0.9900 .
C15_8 H15B_8 0.9900 .
C16_8 H16A_8 0.9800 .
C16_8 H16B_8 0.9800 .
C16_8 H16C_8 0.9800 .

loop_
_geom_hbond_atom_site_label_D
_geom_hbond_atom_site_label_H
_geom_hbond_atom_site_label_A
_geom_hbond_distance_DH
_geom_hbond_distance_HA
_geom_hbond_distance_DA
_geom_hbond_angle_DHA
C3_4 H3_4 O1W 0.95 2.65 3.51(3) 151.5
